data_7213916
loop_
_publ_author_name
'Jiang, Xiang'
'Li, Zijian'
'Zhai, Yanyun'
'Yan, Ge'
'Xia, Hua'
'Li, Zhaohao'

_publ_section_title
;
 Porous coordination polymers based on azamacrocyclic complex: syntheses,
 solvent-induced reversible crystal-to-crystal transformation and gas
 sorption properties
;
_journal_issue 5
_journal_name_full CrystEngComm
_journal_page_first 805
_journal_paper_doi 10.1039/c3ce42021c
_journal_volume 16
_journal_year 2014
_chemical_formula_moiety
; 
 C60 H60 N18 Ni O12, C60 H56 N18 Ni O12, 3(C12 H26 N6 Ni),
 C12 H26 N6 Ni O2 
;
_chemical_formula_sum 'C168 H220 N60 Ni6 O26'
_chemical_formula_weight 3848.30
_chemical_name_systematic
; 
 ? 
;
_space_group_IT_number 2
_symmetry_cell_setting triclinic
_symmetry_space_group_name_Hall '-P 1'
_symmetry_space_group_name_H-M 'P -1'
_atom_sites_solution_hydrogens geom
_atom_sites_solution_primary direct
_atom_sites_solution_secondary difmap
_audit_creation_method SHELXL-97
_cell_angle_alpha 97.850(4)
_cell_angle_beta 94.141(4)
_cell_angle_gamma 97.048(4)
_cell_formula_units_Z 1
_cell_length_a 8.1401(14)
_cell_length_b 18.984(3)
_cell_length_c 35.484(6)
_cell_measurement_reflns_used 3430
_cell_measurement_temperature 173(2)
_cell_measurement_theta_max 19.98
_cell_measurement_theta_min 2.19
_cell_volume 5368.9(16)
_computing_structure_refinement 'SHELXL-97 (Sheldrick, 2008)'
_computing_structure_solution 'SHELXS-97 (Sheldrick, 2008)'
_diffrn_ambient_temperature 173(2)
_diffrn_measured_fraction_theta_full 0.964
_diffrn_measured_fraction_theta_max 0.964
_diffrn_radiation_monochromator graphite
_diffrn_radiation_source 'fine-focus sealed tube'
_diffrn_radiation_type MoK\a
_diffrn_radiation_wavelength 0.71073
_diffrn_reflns_av_R_equivalents 0.0730
_diffrn_reflns_av_sigmaI/netI 0.1602
_diffrn_reflns_limit_h_max 9
_diffrn_reflns_limit_h_min -9
_diffrn_reflns_limit_k_max 22
_diffrn_reflns_limit_k_min -22
_diffrn_reflns_limit_l_max 42
_diffrn_reflns_limit_l_min -42
_diffrn_reflns_number 40554
_diffrn_reflns_theta_full 25.25
_diffrn_reflns_theta_max 25.25
_diffrn_reflns_theta_min 0.58
_exptl_absorpt_coefficient_mu 0.587
_exptl_absorpt_correction_T_max 0.9276
_exptl_absorpt_correction_T_min 0.8817
_exptl_absorpt_correction_type multi-scan
_exptl_absorpt_process_details 'SADABS (Bruker, 2000)'
_exptl_crystal_density_diffrn 1.190
_exptl_crystal_density_method 'not measured'
_exptl_crystal_F_000 2024
_exptl_crystal_size_max 0.22
_exptl_crystal_size_mid 0.18
_exptl_crystal_size_min 0.13
_platon_squeeze_details
;
;
_refine_diff_density_max 1.061
_refine_diff_density_min -1.165
_refine_diff_density_rms 0.095
_refine_ls_extinction_method none
_refine_ls_goodness_of_fit_ref 1.006
_refine_ls_hydrogen_treatment constr
_refine_ls_matrix_type full
_refine_ls_number_parameters 1108
_refine_ls_number_reflns 18736
_refine_ls_number_restraints 1022
_refine_ls_restrained_S_all 1.086
_refine_ls_R_factor_all 0.1636
_refine_ls_R_factor_gt 0.0872
_refine_ls_shift/su_max 0.024
_refine_ls_shift/su_mean 0.000
_refine_ls_structure_factor_coef Fsqd
_refine_ls_weighting_details 'calc w=1/[\s^2^(Fo^2^)+(0.1025P)^2^+0.7000P] where P=(Fo^2^+2Fc^2^)/3'
_refine_ls_weighting_scheme calc
_refine_ls_wR_factor_gt 0.2149
_refine_ls_wR_factor_ref 0.2432
_reflns_number_gt 7957
_reflns_number_total 18736
_reflns_threshold_expression >2sigma(I)
_cod_data_source_file c3ce42021c.txt
_cod_data_source_block 1
_cod_depositor_comments
;
The following automatic conversions were performed:

'_symmetry_cell_setting' value 'Triclinic' changed to 'triclinic'
according to
/usr/data/users/saulius/automatic-downloads/current/RSC/lib/dictionaries/cif_core.dic
dictionary named 'cif_core.dic' version 2.4.2 from 2011-04-26.

Automatic conversion script
Id: cif_fix_values 2281 2013-09-26 08:29:07Z andrius 
;
_cod_original_cell_volume 5368.9(15)
_cod_original_sg_symbol_Hall '-P 1   '
_cod_original_sg_symbol_H-M 'P-1   '
_cod_database_code 7213916

loop_
_symmetry_equiv_pos_as_xyz
'x, y, z'
'-x, -y, -z'

loop_
_atom_site_label
_atom_site_type_symbol
_atom_site_fract_x
_atom_site_fract_y
_atom_site_fract_z
_atom_site_U_iso_or_equiv
_atom_site_adp_type
_atom_site_occupancy
_atom_site_symmetry_multiplicity
_atom_site_calc_flag
_atom_site_refinement_flags
_atom_site_disorder_assembly
_atom_site_disorder_group
Ni5 Ni 0.4860(4) 0.49348(16) 0.49458(7) 0.0788(5) Uiso 0.50 1 d PDU . .
C82 C 0.6265(11) 0.3917(4) 0.53239(19) 0.177(3) Uiso 1 1 d DU . .
H82A H 0.7434 0.4145 0.5340 0.213 Uiso 1 1 calc R . .
H82B H 0.6275 0.3407 0.5354 0.213 Uiso 1 1 calc R . .
N28 N 0.5472(10) 0.3953(5) 0.49503(18) 0.190(2) Uiso 1 1 d DU . .
C79 C 0.6747(10) 0.3938(5) 0.4634(2) 0.182(2) Uiso 1 1 d DU . .
H79A H 0.7502 0.4395 0.4654 0.219 Uiso 1 1 calc R . .
H79B H 0.7398 0.3531 0.4632 0.219 Uiso 1 1 calc R . .
N29 N 0.5461(11) 0.3839(5) 0.4304(2) 0.195(2) Uiso 1 1 d DU . .
C80 C 0.3785(10) 0.3442(5) 0.4379(2) 0.202(3) Uiso 1 1 d DU . .
H80A H 0.3545 0.2964 0.4220 0.242 Uiso 1 1 calc R . .
H80B H 0.2866 0.3723 0.4329 0.242 Uiso 1 1 calc R . .
C81 C 0.4044(10) 0.3373(5) 0.4809(2) 0.177(3) Uiso 1 1 d DU . .
H81A H 0.3039 0.3458 0.4940 0.213 Uiso 1 1 calc R . .
H81B H 0.4334 0.2894 0.4845 0.213 Uiso 1 1 calc R . .
C83 C 0.5297(12) 0.4516(4) 0.4137(3) 0.184(3) Uiso 1 1 d DU . .
H83A H 0.6399 0.4750 0.4087 0.220 Uiso 1 1 calc R . .
H83B H 0.4570 0.4412 0.3894 0.220 Uiso 1 1 calc R . .
N30 N 0.4565(11) 0.4969(4) 0.4423(2) 0.190(2) Uiso 1 1 d DU . .
H30 H 0.3444 0.4791 0.4370 0.228 Uiso 1 1 calc R . .
C84 C 0.4555(13) 0.5729(4) 0.4359(2) 0.178(3) Uiso 1 1 d DU . .
H84A H 0.5705 0.5969 0.4358 0.214 Uiso 1 1 calc R . .
H84B H 0.3935 0.5749 0.4111 0.214 Uiso 1 1 calc R . .
O13 O 0.1977(13) 0.4892(9) 0.4911(4) 0.179(4) Uiso 0.50 1 d PDU . .
O14 O 0.7488(14) 0.5371(7) 0.4907(4) 0.153(3) Uiso 0.50 1 d PDU . .
C52 C 0.7277(9) 1.0010(3) 0.4440(2) 0.061(2) Uiso 0.672(4) 1 d PDU . 1
H52A H 0.6257 0.9819 0.4288 0.091 Uiso 0.672(4) 1 d PR . 1
H52B H 0.7135 1.0452 0.4595 0.091 Uiso 0.672(4) 1 d PR . 1
H52C H 0.8144 1.0099 0.4277 0.091 Uiso 0.672(4) 1 d PR . 1
N13 N 0.7706(8) 0.9502(3) 0.46842(16) 0.0478(15) Uiso 0.672(4) 1 d PDU . 1
C49 C 0.6516(8) 0.9382(3) 0.49756(17) 0.052(2) Uiso 0.672(4) 1 d PDU . 1
H49A H 0.5404 0.9263 0.4854 0.063 Uiso 0.672(4) 1 d PR . 1
H49B H 0.6571 0.9789 0.5171 0.063 Uiso 0.672(4) 1 d PR . 1
N14 N 0.7041(8) 0.8757(3) 0.51295(16) 0.0618(18) Uiso 0.672(4) 1 d PDU . 1
C50 C 0.7646(11) 0.8291(3) 0.47996(19) 0.068(2) Uiso 0.672(4) 1 d PDU . 1
H50A H 0.6885 0.7857 0.4725 0.081 Uiso 0.672(4) 1 d PR . 1
H50B H 0.8723 0.8168 0.4871 0.081 Uiso 0.672(4) 1 d PR . 1
C51 C 0.7780(10) 0.8767(3) 0.44736(18) 0.060(2) Uiso 0.672(4) 1 d PDU . 1
H51A H 0.8787 0.8745 0.4350 0.073 Uiso 0.672(4) 1 d PR . 1
H51B H 0.6840 0.8628 0.4287 0.073 Uiso 0.672(4) 1 d PR . 1
C53 C 0.8337(8) 0.8943(4) 0.54524(19) 0.064(2) Uiso 0.672(4) 1 d PDU . 1
H53A H 0.8486 0.8523 0.5567 0.077 Uiso 0.672(4) 1 d PR . 1
H53B H 0.7908 0.9274 0.5637 0.077 Uiso 0.672(4) 1 d PR . 1
N15 N 0.9947(7) 0.9303(4) 0.53570(18) 0.0512(18) Uiso 0.672(4) 1 d PDU . 1
H15X H 1.0462 0.8945 0.5248 0.061 Uiso 0.672(4) 1 d PR . 1
C54 C 1.1046(9) 0.9623(4) 0.5708(2) 0.072(3) Uiso 0.672(4) 1 d PDU . 1
H54A H 1.1081 0.9281 0.5883 0.108 Uiso 0.672(4) 1 d PR . 1
H54B H 1.2151 0.9769 0.5645 0.108 Uiso 0.672(4) 1 d PR . 1
H54C H 1.0591 1.0034 0.5824 0.108 Uiso 0.672(4) 1 d PR . 1
C152 C 0.7894(14) 0.8703(5) 0.4994(2) 0.068(3) Uiso 0.328(4) 1 d PDU . 2
H15A H 0.6973 0.8336 0.4907 0.101 Uiso 0.328(4) 1 d PR . 2
H15B H 0.8916 0.8511 0.4956 0.101 Uiso 0.328(4) 1 d PR . 2
H15C H 0.7854 0.8870 0.5260 0.101 Uiso 0.328(4) 1 d PR . 2
N113 N 0.7933(12) 0.9302(5) 0.4785(2) 0.051(3) Uiso 0.328(4) 1 d PDU . 2
C149 C 0.8078(13) 0.9075(4) 0.4359(2) 0.062(3) Uiso 0.328(4) 1 d PDU . 2
H14A H 0.7379 0.8640 0.4251 0.074 Uiso 0.328(4) 1 d PR . 2
H14B H 0.9213 0.9029 0.4316 0.074 Uiso 0.328(4) 1 d PR . 2
N114 N 0.7536(13) 0.9697(6) 0.4193(3) 0.070(3) Uiso 0.328(4) 1 d PDU . 2
C150 C 0.6252(11) 0.9998(6) 0.4427(3) 0.067(4) Uiso 0.328(4) 1 d PDU . 2
H15D H 0.5184 0.9884 0.4284 0.081 Uiso 0.328(4) 1 d PR . 2
H15E H 0.6483 1.0508 0.4501 0.081 Uiso 0.328(4) 1 d PR . 2
C151 C 0.6279(12) 0.9606(6) 0.4788(3) 0.062(3) Uiso 0.328(4) 1 d PDU . 2
H15F H 0.6289 0.9936 0.5019 0.074 Uiso 0.328(4) 1 d PR . 2
H15G H 0.5349 0.9237 0.4773 0.074 Uiso 0.328(4) 1 d PR . 2
C153 C 0.9009(11) 1.0273(6) 0.4208(3) 0.063(4) Uiso 0.328(4) 1 d PDU . 2
H15H H 0.8693 1.0574 0.4026 0.076 Uiso 0.328(4) 1 d PR . 2
H15W H 0.9902 1.0037 0.4111 0.076 Uiso 0.328(4) 1 d PR . 2
N115 N 0.9718(13) 1.0721(8) 0.4569(3) 0.053(4) Uiso 0.328(4) 1 d PDU . 2
H11C H 0.9068 1.1059 0.4638 0.064 Uiso 0.328(4) 1 d PR . 2
C154 C 1.1461(14) 1.1012(9) 0.4576(3) 0.066(5) Uiso 0.328(4) 1 d PDU . 2
H15I H 1.1611 1.1356 0.4403 0.099 Uiso 0.328(4) 1 d PR . 2
H15J H 1.1815 1.1242 0.4832 0.099 Uiso 0.328(4) 1 d PR . 2
H15K H 1.2110 1.0631 0.4509 0.099 Uiso 0.328(4) 1 d PR . 2
Ni2 Ni 0.29320(11) 0.29330(4) 0.21776(3) 0.0299(3) Uani 0.7847(14) 1 d PU A 5
C62 C -0.0288(7) 0.2283(3) 0.19200(14) 0.0456(16) Uiso 0.7847(14) 1 d PDU A 5
H62A H -0.0872 0.2691 0.1969 0.055 Uiso 0.7847(14) 1 d PR A 5
H62B H -0.1077 0.1854 0.1878 0.055 Uiso 0.7847(14) 1 d PR A 5
N16 N 0.0942(6) 0.2274(3) 0.22424(12) 0.0432(13) Uiso 0.7847(14) 1 d PDU A 5
C55 C 0.0235(7) 0.2499(3) 0.26066(14) 0.0503(17) Uiso 0.7847(14) 1 d PDU A 5
H55A H -0.0896 0.2282 0.2602 0.060 Uiso 0.7847(14) 1 d PR A 5
H55B H 0.0281 0.3011 0.2656 0.060 Uiso 0.7847(14) 1 d PR A 5
N17 N 0.1307(7) 0.2230(3) 0.28953(15) 0.0586(15) Uiso 0.7847(14) 1 d PDU A 5
C64 C 0.1683(9) 0.1530(3) 0.27127(17) 0.0602(19) Uiso 0.7847(14) 1 d PDU A 5
H64A H 0.0914 0.1156 0.2783 0.072 Uiso 0.7847(14) 1 d PR A 5
H64B H 0.2793 0.1451 0.2789 0.072 Uiso 0.7847(14) 1 d PR A 5
C63 C 0.1428(8) 0.1546(3) 0.22730(15) 0.0462(16) Uiso 0.7847(14) 1 d PDU A 5
H63A H 0.2447 0.1487 0.2159 0.055 Uiso 0.7847(14) 1 d PR A 5
H63B H 0.0575 0.1174 0.2151 0.055 Uiso 0.7847(14) 1 d PR A 5
C56 C 0.2841(7) 0.2750(3) 0.29981(18) 0.0583(18) Uiso 0.7847(14) 1 d PDU A 5
H56A H 0.3502 0.2599 0.3200 0.070 Uiso 0.7847(14) 1 d PR A 5
H56B H 0.2533 0.3208 0.3094 0.070 Uiso 0.7847(14) 1 d PR A 5
N18 N 0.3864(6) 0.2843(2) 0.26751(13) 0.0346(12) Uiso 0.7847(14) 1 d PDU A 5
H18A H 0.4387 0.2450 0.2641 0.042 Uiso 0.7847(14) 1 d PR A 5
C57 C 0.5231(8) 0.3459(4) 0.27996(17) 0.0583(17) Uiso 0.7847(14) 1 d PDU A 5
H57A H 0.5972 0.3362 0.3003 0.070 Uiso 0.7847(14) 1 d PR A 5
H57B H 0.4760 0.3887 0.2883 0.070 Uiso 0.7847(14) 1 d PR A 5
C58 C 0.6118(7) 0.3541(3) 0.24422(14) 0.0450(16) Uiso 0.7847(14) 1 d PDU A 5
H58A H 0.6714 0.3141 0.2382 0.054 Uiso 0.7847(14) 1 d PR A 5
H58B H 0.6892 0.3974 0.2479 0.054 Uiso 0.7847(14) 1 d PR A 5
N19 N 0.4855(6) 0.3562(2) 0.21291(12) 0.0383(12) Uiso 0.7847(14) 1 d PDU A 5
C59 C 0.5608(7) 0.3363(3) 0.17499(14) 0.0419(16) Uiso 0.7847(14) 1 d PDU A 5
H59A H 0.5631 0.2855 0.1693 0.050 Uiso 0.7847(14) 1 d PR A 5
H59B H 0.6710 0.3611 0.1751 0.050 Uiso 0.7847(14) 1 d PR A 5
N20 N 0.4449(6) 0.3607(3) 0.14785(14) 0.0494(14) Uiso 0.7847(14) 1 d PDU A 5
C66 C 0.4102(9) 0.4314(3) 0.16718(17) 0.0584(18) Uiso 0.7847(14) 1 d PDU A 5
H66A H 0.2966 0.4372 0.1607 0.070 Uiso 0.7847(14) 1 d PR A 5
H66B H 0.4814 0.4702 0.1596 0.070 Uiso 0.7847(14) 1 d PR A 5
C65 C 0.4393(8) 0.4278(3) 0.21054(15) 0.0454(16) Uiso 0.7847(14) 1 d PDU A 5
H65A H 0.5277 0.4644 0.2219 0.055 Uiso 0.7847(14) 1 d PR A 5
H65B H 0.3411 0.4345 0.2233 0.055 Uiso 0.7847(14) 1 d PR A 5
C60 C 0.3012(7) 0.3094(3) 0.13672(17) 0.0504(16) Uiso 0.7847(14) 1 d PDU A 5
H60A H 0.3362 0.2640 0.1277 0.060 Uiso 0.7847(14) 1 d PR A 5
H60B H 0.2374 0.3239 0.1160 0.060 Uiso 0.7847(14) 1 d PR A 5
N21 N 0.1945(6) 0.2990(3) 0.16861(13) 0.0370(12) Uiso 0.7847(14) 1 d PDU A 5
H21A H 0.1368 0.3367 0.1712 0.044 Uiso 0.7847(14) 1 d PR A 5
C61 C 0.0703(8) 0.2355(3) 0.15750(16) 0.0493(16) Uiso 0.7847(14) 1 d PDU A 5
H61A H 0.0002 0.2400 0.1353 0.059 Uiso 0.7847(14) 1 d PR A 5
H61B H 0.1254 0.1938 0.1521 0.059 Uiso 0.7847(14) 1 d PR A 5
Ni2' Ni 0.2906(5) 0.28384(19) 0.22768(11) 0.0322(10) Uani 0.2153(14) 1 d PDU A 6
C162 C 0.1159(16) 0.1710(6) 0.2480(2) 0.054(3) Uiso 0.2153(14) 1 d PDU A 6
H16A H 0.1926 0.1367 0.2441 0.065 Uiso 0.2153(14) 1 d PR A 6
H16B H 0.0080 0.1459 0.2502 0.065 Uiso 0.2153(14) 1 d PR A 6
N116 N 0.1186(14) 0.2159(7) 0.2165(2) 0.046(3) Uiso 0.2153(14) 1 d PDU A 6
C155 C 0.1353(13) 0.1684(5) 0.1800(2) 0.055(4) Uiso 0.2153(14) 1 d PDU A 6
H15L H 0.0776 0.1208 0.1789 0.066 Uiso 0.2153(14) 1 d PR A 6
H15M H 0.2501 0.1657 0.1762 0.066 Uiso 0.2153(14) 1 d PR A 6
N117 N 0.0573(14) 0.2073(7) 0.1514(3) 0.050(3) Uiso 0.2153(14) 1 d PDU A 6
C164 C -0.0818(11) 0.2398(8) 0.1686(3) 0.046(3) Uiso 0.2153(14) 1 d PDU A 6
H16C H -0.1844 0.2089 0.1606 0.055 Uiso 0.2153(14) 1 d PR A 6
H16D H -0.0917 0.2864 0.1618 0.055 Uiso 0.2153(14) 1 d PR A 6
C163 C -0.0388(14) 0.2456(7) 0.2124(3) 0.042(3) Uiso 0.2153(14) 1 d PDU A 6
H16E H -0.0263 0.2945 0.2247 0.051 Uiso 0.2153(14) 1 d PR A 6
H16F H -0.1232 0.2178 0.2237 0.051 Uiso 0.2153(14) 1 d PR A 6
C156 C 0.1820(13) 0.2647(6) 0.1426(3) 0.049(3) Uiso 0.2153(14) 1 d PDU A 6
H15N H 0.1312 0.2880 0.1233 0.059 Uiso 0.2153(14) 1 d PR A 6
H15O H 0.2744 0.2444 0.1323 0.059 Uiso 0.2153(14) 1 d PR A 6
N118 N 0.2447(16) 0.3197(7) 0.1759(4) 0.039(3) Uiso 0.2153(14) 1 d PDU A 6
H11B H 0.1673 0.3495 0.1792 0.046 Uiso 0.2153(14) 1 d PR A 6
C157 C 0.3951(18) 0.3649(8) 0.1650(3) 0.046(3) Uiso 0.2153(14) 1 d PDU A 6
H15P H 0.3713 0.3899 0.1439 0.055 Uiso 0.2153(14) 1 d PR A 6
H15Q H 0.4796 0.3352 0.1589 0.055 Uiso 0.2153(14) 1 d PR A 6
C158 C 0.4481(17) 0.4200(5) 0.2012(2) 0.038(3) Uiso 0.2153(14) 1 d PDU A 6
H15R H 0.3691 0.4532 0.2058 0.046 Uiso 0.2153(14) 1 d PR A 6
H15S H 0.5547 0.4466 0.1994 0.046 Uiso 0.2153(14) 1 d PR A 6
N119 N 0.4576(13) 0.3750(7) 0.2328(2) 0.036(3) Uiso 0.2153(14) 1 d PDU A 6
C159 C 0.4616(14) 0.4237(5) 0.2696(2) 0.050(4) Uiso 0.2153(14) 1 d PDU A 6
H15T H 0.3505 0.4308 0.2751 0.060 Uiso 0.2153(14) 1 d PR A 6
H15U H 0.5279 0.4694 0.2704 0.060 Uiso 0.2153(14) 1 d PR A 6
N120 N 0.5367(15) 0.3788(7) 0.2956(3) 0.057(3) Uiso 0.2153(14) 1 d PDU A 6
C166 C 0.6696(11) 0.3451(8) 0.2757(3) 0.054(4) Uiso 0.2153(14) 1 d PDU A 6
H16G H 0.6672 0.2965 0.2806 0.065 Uiso 0.2153(14) 1 d PR A 6
H16H H 0.7773 0.3710 0.2844 0.065 Uiso 0.2153(14) 1 d PR A 6
C165 C 0.6181(15) 0.3446(8) 0.2326(3) 0.042(3) Uiso 0.2153(14) 1 d PDU A 6
H16I H 0.7021 0.3753 0.2228 0.050 Uiso 0.2153(14) 1 d PR A 6
H16J H 0.6069 0.2975 0.2181 0.050 Uiso 0.2153(14) 1 d PR A 6
C160 C 0.4051(13) 0.3212(5) 0.3017(3) 0.058(3) Uiso 0.2153(14) 1 d PDU A 6
H16K H 0.3092 0.3434 0.3084 0.070 Uiso 0.2153(14) 1 d PR A 6
H16L H 0.4478 0.3030 0.3239 0.070 Uiso 0.2153(14) 1 d PR A 6
N121 N 0.3464(15) 0.2568(8) 0.2758(5) 0.053(3) Uiso 0.2153(14) 1 d PDU A 6
H12D H 0.4233 0.2265 0.2746 0.063 Uiso 0.2153(14) 1 d PR A 6
C161 C 0.1735(16) 0.2260(8) 0.2851(3) 0.058(3) Uiso 0.2153(14) 1 d PDU A 6
H16M H 0.1793 0.2024 0.3074 0.069 Uiso 0.2153(14) 1 d PR A 6
H16O H 0.0988 0.2612 0.2886 0.069 Uiso 0.2153(14) 1 d PR A 6
N12 N -0.0452(5) 0.7929(2) 0.31073(11) 0.0446(11) Uani 0.396(4) 1 d PDU B 3
H12A H -0.0804 0.8334 0.3216 0.054 Uiso 0.396(4) 1 d PR B 3
C42 C -0.0208(14) 0.7398(5) 0.3359(3) 0.044(2) Uiso 0.396(4) 1 d PDU B 3
C43 C -0.0786(16) 0.7546(6) 0.3716(3) 0.053(3) Uiso 0.396(4) 1 d PDU B 3
H43A H -0.1138 0.8007 0.3786 0.063 Uiso 0.396(4) 1 d PR B 3
C44 C -0.0926(16) 0.7076(5) 0.3974(3) 0.063(3) Uiso 0.396(4) 1 d PDU B 3
H44A H -0.1529 0.7169 0.4194 0.075 Uiso 0.396(4) 1 d PR B 3
C45 C -0.0191(14) 0.6457(5) 0.3914(2) 0.065(3) Uiso 0.396(4) 1 d PDU B 3
C46 C 0.0622(16) 0.6344(6) 0.3583(2) 0.059(3) Uiso 0.396(4) 1 d PDU B 3
H46A H 0.1241 0.5945 0.3547 0.070 Uiso 0.396(4) 1 d PR B 3
C47 C 0.0547(16) 0.6765(5) 0.3301(3) 0.049(3) Uiso 0.396(4) 1 d PDU B 3
H47A H 0.1018 0.6638 0.3065 0.059 Uiso 0.396(4) 1 d PR B 3
C48 C -0.0071(16) 0.5979(5) 0.4208(3) 0.086(4) Uiso 0.396(4) 1 d PDU B 3
O11 O -0.0684(14) 0.6112(6) 0.4531(2) 0.086(3) Uiso 0.396(4) 1 d PDU B 3
O12 O 0.0490(16) 0.5378(5) 0.4118(3) 0.118(4) Uiso 0.396(4) 1 d PDU B 3
N12' N -0.0452(5) 0.7929(2) 0.31073(11) 0.0446(11) Uani 0.604(4) 1 d PDU B 4
H12B H -0.0616 0.8399 0.3196 0.054 Uiso 0.604(4) 1 d PR B 4
C42' C -0.0537(10) 0.7439(4) 0.3344(2) 0.0404(17) Uiso 0.604(4) 1 d PDU B 4
C43' C -0.1294(12) 0.7580(4) 0.3671(2) 0.055(2) Uiso 0.604(4) 1 d PDU B 4
H43B H -0.1739 0.8026 0.3720 0.067 Uiso 0.604(4) 1 d PR B 4
C44' C -0.1399(12) 0.7118(4) 0.3929(2) 0.060(2) Uiso 0.604(4) 1 d PDU B 4
H44B H -0.1930 0.7232 0.4158 0.072 Uiso 0.604(4) 1 d PR B 4
C45' C -0.0747(11) 0.6480(4) 0.3866(2) 0.058(2) Uiso 0.604(4) 1 d PDU B 4
C46' C 0.0011(11) 0.6334(4) 0.35293(19) 0.049(2) Uiso 0.604(4) 1 d PDU B 4
H46B H 0.0404 0.5877 0.3475 0.058 Uiso 0.604(4) 1 d PR B 4
C47' C 0.0164(11) 0.6805(4) 0.3273(2) 0.050(2) Uiso 0.604(4) 1 d PDU B 4
H47B H 0.0760 0.6709 0.3051 0.059 Uiso 0.604(4) 1 d PR B 4
C48' C -0.0911(12) 0.5951(4) 0.4136(2) 0.072(3) Uiso 0.604(4) 1 d PDU B 4
O11' O -0.1452(10) 0.6139(4) 0.44633(19) 0.092(3) Uiso 0.604(4) 1 d PDU B 4
O12' O -0.0765(10) 0.5292(3) 0.4019(2) 0.089(2) Uiso 0.604(4) 1 d PDU B 4
C1 C 1.4849(6) 0.7642(3) 0.29511(13) 0.0398(14) Uani 1 1 d . . .
C2 C 1.5590(6) 0.7273(2) 0.23748(13) 0.0344(13) Uani 1 1 d . . .
C3 C 1.4537(6) 0.8290(2) 0.24902(13) 0.0350(13) Uani 1 1 d . . .
C4 C 1.4004(6) 0.7855(3) 0.36199(14) 0.0423(15) Uani 1 1 d . . .
C5 C 1.3372(6) 0.8492(3) 0.36320(15) 0.0452(15) Uani 1 1 d . . .
H5A H 1.3393 0.8732 0.3414 0.054 Uiso 1 1 calc R . .
C6 C 1.2697(7) 0.8798(3) 0.39563(14) 0.0472(16) Uani 1 1 d . . .
H6A H 1.2247 0.9236 0.3951 0.057 Uiso 1 1 calc R . .
C7 C 1.2663(7) 0.8487(3) 0.42804(14) 0.0467(16) Uani 1 1 d . . .
C8 C 1.3297(8) 0.7850(3) 0.42685(15) 0.0636(19) Uani 1 1 d D . .
H8A H 1.3271 0.7619 0.4490 0.076 Uiso 1 1 calc R . .
C9 C 1.3976(7) 0.7520(3) 0.39529(15) 0.0549(17) Uani 1 1 d . . .
H9A H 1.4412 0.7080 0.3960 0.066 Uiso 1 1 calc R . .
C10 C 1.1912(7) 0.8786(3) 0.46257(14) 0.0495(16) Uani 1 1 d . . .
C11 C 1.7032(6) 0.6220(2) 0.21293(14) 0.0367(14) Uani 1 1 d . . .
C12 C 1.7595(6) 0.5994(3) 0.24671(15) 0.0404(14) Uani 1 1 d . . .
H12C H 1.7354 0.6235 0.2705 0.048 Uiso 1 1 calc R . .
C13 C 1.8497(6) 0.5425(2) 0.24600(15) 0.0409(15) Uani 1 1 d . . .
H13B H 1.8865 0.5276 0.2693 0.049 Uiso 1 1 calc R . .
C14 C 1.8878(6) 0.5062(2) 0.21116(15) 0.0392(14) Uani 1 1 d . . .
C15 C 1.8279(6) 0.5287(3) 0.17810(15) 0.0449(15) Uani 1 1 d . . .
H15V H 1.8483 0.5035 0.1542 0.054 Uiso 1 1 calc R . .
C16 C 1.7389(6) 0.5866(2) 0.17822(14) 0.0391(14) Uani 1 1 d . . .
H16N H 1.7031 0.6018 0.1549 0.047 Uiso 1 1 calc R . .
C17 C 1.9862(6) 0.4433(3) 0.21086(19) 0.0565(18) Uani 1 1 d . . .
C18 C 1.3760(6) 0.9092(3) 0.20212(14) 0.0401(15) Uani 1 1 d . . .
C19 C 1.4229(8) 0.8724(3) 0.16911(15) 0.0587(18) Uani 1 1 d . . .
H19A H 1.4713 0.8297 0.1706 0.070 Uiso 1 1 calc R . .
C20 C 1.4014(7) 0.8959(3) 0.13375(16) 0.0539(17) Uani 1 1 d . . .
H20A H 1.4341 0.8688 0.1117 0.065 Uiso 1 1 calc R . .
C21 C 1.3327(6) 0.9585(3) 0.13039(14) 0.0419(15) Uani 1 1 d . . .
C22 C 1.2827(7) 0.9953(3) 0.16337(16) 0.0531(17) Uani 1 1 d . . .
H22A H 1.2336 1.0379 0.1619 0.064 Uiso 1 1 calc R . .
C23 C 1.3029(6) 0.9714(3) 0.19793(15) 0.0452(16) Uani 1 1 d . . .
H23A H 1.2664 0.9978 0.2198 0.054 Uiso 1 1 calc R . .
C24 C 1.3150(6) 0.9832(3) 0.09312(16) 0.0511(17) Uani 1 1 d . . .
C25 C 0.0600(6) 0.7367(3) 0.21844(14) 0.0404(15) Uani 1 1 d . . .
C26 C -0.0551(6) 0.8381(2) 0.22011(13) 0.0324(13) Uani 1 1 d . . .
C27 C -0.0190(6) 0.7905(3) 0.27365(14) 0.0418(15) Uani 1 1 d . . .
C28 C 0.1719(6) 0.6648(2) 0.16326(13) 0.0353(14) Uani 1 1 d . . .
C29 C 0.1632(7) 0.7130(3) 0.13773(15) 0.0520(16) Uani 1 1 d . . .
H29A H 0.1274 0.7584 0.1449 0.062 Uiso 1 1 calc R . .
C30 C 0.2098(7) 0.6925(3) 0.10013(14) 0.0489(15) Uani 1 1 d . . .
H30A H 0.2046 0.7244 0.0818 0.059 Uiso 1 1 calc R . .
C31 C 0.2622(5) 0.6268(2) 0.09039(13) 0.0335(13) Uani 1 1 d . . .
C32 C 0.2651(6) 0.5808(3) 0.11614(14) 0.0422(15) Uani 1 1 d . . .
H32A H 0.2978 0.5350 0.1087 0.051 Uiso 1 1 calc R . .
C33 C 0.2222(6) 0.5978(2) 0.15314(14) 0.0414(14) Uani 1 1 d . . .
H33A H 0.2269 0.5648 0.1709 0.050 Uiso 1 1 calc R . .
C34 C 0.3225(6) 0.6089(3) 0.05039(14) 0.0451(15) Uani 1 1 d . . .
C35 C -0.1721(6) 0.9521(2) 0.20933(14) 0.0347(13) Uani 1 1 d . . .
C36 C -0.2114(7) 0.9888(2) 0.18070(15) 0.0446(15) Uani 1 1 d . . .
H36A H -0.1854 0.9726 0.1556 0.053 Uiso 1 1 calc R . .
C37 C -0.2889(6) 1.0496(3) 0.18739(15) 0.0393(14) Uani 1 1 d . . .
H37A H -0.3195 1.0736 0.1667 0.047 Uiso 1 1 calc R . .
C38 C -0.3222(6) 1.0760(2) 0.22402(14) 0.0377(14) Uani 1 1 d . . .
C39 C -0.2775(6) 1.0375(3) 0.25379(14) 0.0444(15) Uani 1 1 d . . .
H39A H -0.2990 1.0546 0.2791 0.053 Uiso 1 1 calc R . .
C40 C -0.2038(6) 0.9759(3) 0.24712(14) 0.0434(15) Uani 1 1 d . . .
H40A H -0.1753 0.9505 0.2674 0.052 Uiso 1 1 calc R . .
C41 C -0.4083(6) 1.1423(3) 0.23096(16) 0.0423(15) Uani 1 1 d . . .
C67 C 0.7600(7) 0.0817(3) 0.03325(17) 0.0600(18) Uani 1 1 d . . .
H67A H 0.7626 0.1018 0.0090 0.072 Uiso 1 1 calc R . .
H67B H 0.6475 0.0818 0.0421 0.072 Uiso 1 1 calc R . .
C68 C 0.9010(8) 0.0726(3) 0.09141(15) 0.0637(19) Uani 1 1 d . . .
H68A H 0.8249 0.0823 0.1115 0.076 Uiso 1 1 calc R . .
H68B H 1.0161 0.0782 0.1036 0.076 Uiso 1 1 calc R . .
C69 C 0.8530(7) -0.0014(3) 0.06936(14) 0.0569(18) Uani 1 1 d . . .
H69A H 0.9468 -0.0298 0.0709 0.068 Uiso 1 1 calc R . .
H69B H 0.7567 -0.0267 0.0798 0.068 Uiso 1 1 calc R . .
C70 C 0.6719(8) -0.0446(3) 0.00877(17) 0.067(2) Uani 1 1 d . . .
H70A H 0.6173 -0.0248 -0.0125 0.080 Uiso 1 1 calc R . .
H70B H 0.5879 -0.0561 0.0266 0.080 Uiso 1 1 calc R . .
C71 C 1.0408(7) 0.1450(3) 0.04677(15) 0.0568(18) Uani 1 1 d . . .
H71A H 1.1179 0.1746 0.0674 0.068 Uiso 1 1 calc R . .
H71B H 1.0178 0.1755 0.0270 0.068 Uiso 1 1 calc R . .
C72 C 1.2559(8) 0.1127(3) 0.00670(16) 0.0622(19) Uani 1 1 d . . .
H72A H 1.3412 0.1477 0.0229 0.075 Uiso 1 1 calc R . .
H72B H 1.2092 0.1356 -0.0143 0.075 Uiso 1 1 calc R . .
C73 C 0.1521(6) 0.4360(3) -0.00779(14) 0.0421(15) Uani 1 1 d . . .
H73A H 0.1548 0.4711 0.0157 0.051 Uiso 1 1 calc R . .
H73B H 0.0384 0.4281 -0.0209 0.051 Uiso 1 1 calc R . .
C74 C 0.2577(7) 0.3365(3) -0.03559(15) 0.0585(17) Uani 1 1 d . . .
H74A H 0.1760 0.2952 -0.0477 0.070 Uiso 1 1 calc R . .
H74B H 0.3665 0.3194 -0.0310 0.070 Uiso 1 1 calc R . .
C75 C 0.2720(7) 0.3944(3) -0.06104(14) 0.0541(17) Uani 1 1 d . . .
H75A H 0.3749 0.3944 -0.0743 0.065 Uiso 1 1 calc R . .
H75B H 0.1750 0.3879 -0.0803 0.065 Uiso 1 1 calc R . .
C76 C 0.2405(6) 0.5224(3) -0.05234(14) 0.0442(15) Uani 1 1 d . . .
H76A H 0.1867 0.5559 -0.0349 0.053 Uiso 1 1 calc R . .
H76B H 0.1624 0.5050 -0.0754 0.053 Uiso 1 1 calc R . .
C77 C 0.3214(6) 0.3770(3) 0.03343(15) 0.0515(16) Uani 1 1 d . . .
H77A H 0.3329 0.3286 0.0399 0.062 Uiso 1 1 calc R . .
H77B H 0.2777 0.4042 0.0555 0.062 Uiso 1 1 calc R . .
C78 C 0.6013(7) 0.4386(3) 0.06372(14) 0.0487(16) Uani 1 1 d . . .
H78A H 0.6259 0.3972 0.0764 0.058 Uiso 1 1 calc R . .
H78B H 0.5472 0.4713 0.0816 0.058 Uiso 1 1 calc R . .
N1 N 1.4430(5) 0.8256(2) 0.28625(11) 0.0409(12) Uani 1 1 d . . .
N2 N 1.5414(5) 0.7112(2) 0.27192(11) 0.0370(11) Uani 1 1 d . . .
N3 N 1.5098(5) 0.7846(2) 0.22333(11) 0.0337(11) Uani 1 1 d . . .
N4 N 1.4679(5) 0.7484(2) 0.33080(11) 0.0471(13) Uani 1 1 d . . .
H4A H 1.5049 0.7084 0.3353 0.057 Uiso 1 1 calc R . .
N5 N 1.6214(5) 0.6818(2) 0.21066(11) 0.0372(11) Uani 1 1 d . . .
H5B H 1.6072 0.6923 0.1873 0.045 Uiso 1 1 calc R . .
N6 N 1.3950(5) 0.8892(2) 0.23775(11) 0.0380(12) Uani 1 1 d . . .
H6B H 1.3652 0.9192 0.2564 0.046 Uiso 1 1 calc R . .
N7 N 0.0511(5) 0.7346(2) 0.25606(11) 0.0403(12) Uani 1 1 d . B .
N8 N 0.0048(5) 0.7832(2) 0.19819(11) 0.0361(11) Uani 1 1 d . . .
N9 N -0.0624(5) 0.8453(2) 0.25681(11) 0.0380(11) Uani 1 1 d . B .
N10 N 0.1308(5) 0.67944(19) 0.20114(11) 0.0350(11) Uani 1 1 d . . .
H10A H 0.1533 0.6476 0.2159 0.042 Uiso 1 1 calc R . .
N11 N -0.0999(5) 0.8871(2) 0.19940(12) 0.0461(13) Uani 1 1 d . . .
H11A H -0.0823 0.8781 0.1751 0.055 Uiso 1 1 calc R . .
N22 N 0.8086(5) 0.0083(2) 0.02875(13) 0.0514(13) Uani 1 1 d . . .
N23 N 0.8871(6) 0.1220(2) 0.06224(13) 0.0575(14) Uani 1 1 d . . .
N24 N 1.1224(5) 0.0843(2) 0.02970(12) 0.0485(13) Uani 1 1 d . . .
H24 H 1.1793 0.0699 0.0504 0.058 Uiso 1 1 d R . .
N25 N 0.2765(5) 0.4622(2) -0.03350(11) 0.0446(12) Uani 1 1 d . . .
N26 N 0.2016(6) 0.3693(2) 0.00124(12) 0.0515(14) Uani 1 1 d . . .
N27 N 0.4932(5) 0.4141(2) 0.02857(11) 0.0424(12) Uani 1 1 d . . .
H27 H 0.5451 0.3792 0.0148 0.051 Uiso 1 1 d R . .
Ni1 Ni 0.9851(3) 1.0013(2) 0.49812(10) 0.0429(4) Uani 0.50 1 d P . .
Ni3 Ni 1.0000 0.0000 0.0000 0.0464(3) Uani 1 2 d S . .
Ni4 Ni 0.5000 0.5000 0.0000 0.0366(2) Uani 1 2 d S . .
O1 O 1.1408(4) 0.9370(2) 0.46241(10) 0.0536(11) Uani 1 1 d . . .
O2 O 1.1963(5) 0.8450(2) 0.49120(11) 0.0679(13) Uani 1 1 d . . .
O3 O 2.0463(5) 0.4275(2) 0.24070(13) 0.0803(15) Uani 1 1 d . . .
O4 O 2.0018(5) 0.40892(19) 0.17835(13) 0.0655(13) Uani 1 1 d . . .
O5 O 1.3223(5) 0.9409(2) 0.06300(10) 0.0617(13) Uani 1 1 d . . .
O6 O 1.2926(6) 1.0483(2) 0.09256(11) 0.0741(14) Uani 1 1 d . . .
O7 O 0.3236(5) 0.6565(2) 0.02845(10) 0.0617(11) Uani 1 1 d . . .
O8 O 0.3655(4) 0.54767(17) 0.04319(9) 0.0423(10) Uani 1 1 d . . .
O9 O -0.4547(4) 1.17257(18) 0.20392(11) 0.0520(11) Uani 1 1 d . . .
O10 O -0.4295(5) 1.1649(2) 0.26580(11) 0.0690(13) Uani 1 1 d . . .

loop_
_atom_site_aniso_label
_atom_site_aniso_U_11
_atom_site_aniso_U_22
_atom_site_aniso_U_33
_atom_site_aniso_U_23
_atom_site_aniso_U_13
_atom_site_aniso_U_12
Ni2 0.0289(4) 0.0224(4) 0.0416(5) 0.0111(4) 0.0128(4) 0.0033(3)
Ni2' 0.0328(17) 0.0241(16) 0.0453(19) 0.0209(14) 0.0213(14) -0.0018(14)
N12 0.045(2) 0.0418(19) 0.046(2) -0.0090(18) 0.0114(18) 0.0139(18)
N12' 0.045(2) 0.0418(19) 0.046(2) -0.0090(18) 0.0114(18) 0.0139(18)
C1 0.039(3) 0.049(3) 0.030(3) -0.003(2) 0.014(2) 0.004(3)
C2 0.030(3) 0.035(3) 0.034(3) -0.010(2) 0.008(2) 0.003(2)
C3 0.042(3) 0.025(2) 0.034(3) -0.005(2) 0.010(2) -0.007(2)
C4 0.037(3) 0.042(3) 0.047(3) -0.005(3) 0.016(2) 0.009(2)
C5 0.045(3) 0.046(3) 0.043(3) -0.009(3) 0.011(3) 0.016(3)
C6 0.052(3) 0.047(3) 0.041(3) -0.005(3) 0.021(3) 0.005(3)
C7 0.054(3) 0.039(3) 0.042(3) -0.013(3) 0.018(3) 0.001(3)
C8 0.090(4) 0.071(4) 0.035(3) 0.008(3) 0.028(3) 0.018(4)
C9 0.066(4) 0.049(3) 0.055(3) 0.003(3) 0.022(3) 0.027(3)
C10 0.061(3) 0.050(3) 0.035(3) -0.004(3) 0.022(3) -0.001(3)
C11 0.033(3) 0.023(2) 0.052(3) -0.002(2) 0.016(2) -0.002(2)
C12 0.034(3) 0.034(3) 0.051(3) -0.005(2) 0.012(2) 0.005(2)
C13 0.031(3) 0.030(3) 0.059(3) 0.005(3) 0.007(3) -0.005(2)
C14 0.021(2) 0.029(3) 0.066(3) -0.002(2) 0.016(2) -0.004(2)
C15 0.041(3) 0.041(3) 0.050(3) -0.006(3) 0.021(3) -0.003(3)
C16 0.048(3) 0.026(2) 0.046(3) 0.001(2) 0.014(3) 0.013(2)
C17 0.015(2) 0.056(3) 0.100(5) 0.000(3) 0.008(3) 0.018(2)
C18 0.040(3) 0.031(3) 0.046(3) -0.002(2) -0.001(3) 0.003(2)
C19 0.088(4) 0.043(3) 0.050(3) 0.000(3) 0.016(3) 0.027(3)
C20 0.065(4) 0.050(3) 0.053(3) 0.005(3) 0.012(3) 0.027(3)
C21 0.039(3) 0.042(3) 0.042(3) 0.003(3) -0.008(3) 0.006(3)
C22 0.052(3) 0.049(3) 0.056(4) -0.006(3) -0.004(3) 0.017(3)
C23 0.039(3) 0.043(3) 0.049(3) -0.009(3) -0.001(3) 0.006(3)
C24 0.039(3) 0.057(3) 0.054(3) -0.007(3) -0.012(3) 0.016(3)
C25 0.035(3) 0.033(3) 0.046(3) -0.016(2) 0.011(2) -0.005(2)
C26 0.029(2) 0.030(2) 0.040(3) -0.001(2) 0.008(2) 0.013(2)
C27 0.048(3) 0.038(3) 0.032(3) -0.013(2) 0.005(2) -0.004(3)
C28 0.034(3) 0.032(3) 0.038(3) -0.005(2) 0.010(2) 0.001(2)
C29 0.084(4) 0.028(3) 0.054(3) 0.004(2) 0.034(3) 0.031(3)
C30 0.068(3) 0.047(3) 0.043(3) 0.015(2) 0.024(3) 0.035(3)
C31 0.029(2) 0.037(3) 0.040(3) 0.001(2) 0.009(2) 0.027(2)
C32 0.049(3) 0.040(3) 0.037(3) -0.006(2) 0.008(3) 0.017(3)
C33 0.057(3) 0.028(2) 0.047(3) 0.008(2) 0.025(3) 0.021(2)
C34 0.045(3) 0.060(3) 0.033(3) -0.001(3) 0.010(2) 0.021(3)
C35 0.031(3) 0.027(2) 0.046(3) -0.007(2) 0.013(2) 0.008(2)
C36 0.062(3) 0.028(3) 0.046(3) 0.001(2) 0.019(3) 0.012(3)
C37 0.032(3) 0.037(3) 0.048(3) -0.002(2) 0.006(2) 0.010(2)
C38 0.027(3) 0.030(2) 0.053(3) -0.012(2) 0.000(2) 0.012(2)
C39 0.048(3) 0.047(3) 0.036(3) -0.009(3) 0.013(3) 0.009(3)
C40 0.057(3) 0.032(3) 0.042(3) -0.001(2) 0.009(3) 0.015(3)
C41 0.023(3) 0.036(3) 0.064(4) -0.008(3) 0.004(3) 0.007(2)
C67 0.069(4) 0.059(3) 0.063(4) 0.008(3) 0.007(3) 0.053(3)
C68 0.093(4) 0.066(4) 0.038(3) 0.000(3) 0.007(3) 0.044(3)
C69 0.064(4) 0.071(4) 0.041(3) 0.011(3) 0.013(3) 0.021(3)
C70 0.073(4) 0.073(4) 0.058(4) 0.007(3) 0.012(3) 0.024(4)
C71 0.081(4) 0.050(3) 0.042(3) 0.000(3) 0.016(3) 0.022(3)
C72 0.070(4) 0.059(4) 0.053(4) 0.006(3) -0.008(3) 0.003(3)
C73 0.040(3) 0.050(3) 0.039(3) 0.000(2) 0.014(2) 0.019(3)
C74 0.062(3) 0.060(3) 0.054(4) -0.014(3) -0.003(3) 0.041(3)
C75 0.041(3) 0.074(4) 0.040(3) -0.024(3) -0.006(3) 0.020(3)
C76 0.043(3) 0.063(3) 0.032(3) -0.001(3) 0.001(2) 0.035(3)
C77 0.051(3) 0.053(3) 0.059(3) 0.010(3) 0.018(3) 0.028(3)
C78 0.070(4) 0.054(3) 0.027(3) 0.011(2) -0.002(3) 0.027(3)
N1 0.048(3) 0.035(2) 0.039(2) -0.002(2) 0.013(2) 0.007(2)
N2 0.049(2) 0.035(2) 0.028(2) 0.0008(18) 0.0086(19) 0.008(2)
N3 0.028(2) 0.030(2) 0.043(2) -0.0010(19) 0.0114(19) 0.0056(18)
N4 0.066(3) 0.043(2) 0.036(2) -0.003(2) 0.017(2) 0.026(2)
N5 0.047(2) 0.033(2) 0.030(2) -0.0014(18) 0.0076(19) 0.004(2)
N6 0.042(2) 0.031(2) 0.038(2) -0.0079(19) 0.009(2) 0.003(2)
N7 0.046(2) 0.032(2) 0.041(2) -0.0012(19) 0.010(2) -0.003(2)
N8 0.033(2) 0.031(2) 0.046(2) -0.0035(19) 0.0150(19) 0.0166(18)
N9 0.039(2) 0.033(2) 0.045(2) 0.000(2) 0.010(2) 0.0182(19)
N10 0.041(2) 0.0209(19) 0.044(2) -0.0011(18) 0.017(2) 0.0059(18)
N11 0.054(3) 0.040(2) 0.046(3) -0.009(2) 0.015(2) 0.020(2)
N22 0.042(2) 0.059(3) 0.058(3) 0.001(2) 0.003(2) 0.031(2)
N23 0.073(3) 0.058(3) 0.047(3) 0.001(2) 0.003(3) 0.039(3)
N24 0.059(3) 0.053(3) 0.037(2) 0.004(2) -0.002(2) 0.030(2)
N25 0.056(3) 0.041(2) 0.038(2) -0.002(2) -0.004(2) 0.030(2)
N26 0.056(3) 0.052(3) 0.047(3) -0.004(2) 0.002(2) 0.023(2)
N27 0.045(2) 0.053(2) 0.036(2) 0.001(2) 0.004(2) 0.039(2)
Ni1 0.0429(8) 0.0510(6) 0.0337(6) -0.0074(5) 0.0168(6) 0.0090(7)
Ni3 0.0584(6) 0.0529(6) 0.0315(5) -0.0012(4) 0.0020(5) 0.0319(5)
Ni4 0.0429(5) 0.0423(5) 0.0276(5) -0.0030(4) 0.0030(4) 0.0269(4)
O1 0.057(2) 0.052(2) 0.052(2) -0.0059(19) 0.0273(18) 0.0107(19)
O2 0.095(3) 0.061(2) 0.053(2) 0.001(2) 0.036(2) 0.022(2)
O3 0.059(3) 0.101(3) 0.095(3) 0.032(3) 0.014(2) 0.042(2)
O4 0.050(2) 0.042(2) 0.104(3) -0.010(2) 0.012(2) 0.0220(19)
O5 0.071(3) 0.058(2) 0.051(2) 0.002(2) 0.006(2) -0.005(2)
O6 0.111(3) 0.059(2) 0.054(2) 0.001(2) -0.024(2) 0.042(2)
O7 0.087(2) 0.072(2) 0.044(2) 0.0152(19) 0.028(2) 0.061(2)
O8 0.0404(19) 0.0443(19) 0.043(2) -0.0091(16) 0.0066(16) 0.0236(16)
O9 0.053(2) 0.0384(19) 0.064(2) 0.0006(19) -0.002(2) 0.0162(18)
O10 0.081(3) 0.068(2) 0.061(3) -0.015(2) 0.009(2) 0.047(2)

loop_
_atom_type_symbol
_atom_type_description
_atom_type_scat_dispersion_real
_atom_type_scat_dispersion_imag
_atom_type_scat_source
C C 0.0033 0.0016 'International Tables Vol C Tables 4.2.6.8 and 6.1.1.4'
H H 0.0000 0.0000 'International Tables Vol C Tables 4.2.6.8 and 6.1.1.4'
N N 0.0061 0.0033 'International Tables Vol C Tables 4.2.6.8 and 6.1.1.4'
Ni Ni 0.3393 1.1124 'International Tables Vol C Tables 4.2.6.8 and 6.1.1.4'
O O 0.0106 0.0060 'International Tables Vol C Tables 4.2.6.8 and 6.1.1.4'

loop_
_geom_angle_atom_site_label_1
_geom_angle_atom_site_label_2
_geom_angle_atom_site_label_3
_geom_angle
_geom_angle_site_symmetry_1
_geom_angle_site_symmetry_3
Ni5 Ni5 N30 139.7(9) 2_666 .
Ni5 Ni5 N28 104.1(9) 2_666 .
N30 Ni5 N28 101.4(3) . .
Ni5 Ni5 O14 105.3(9) 2_666 2_666
N30 Ni5 O14 104.3(5) . 2_666
N28 Ni5 O14 92.1(5) . 2_666
Ni5 Ni5 N28 64.0(8) 2_666 2_666
N30 Ni5 N28 88.8(3) . 2_666
N28 Ni5 N28 168.09(15) . 2_666
O14 Ni5 N28 91.3(5) 2_666 2_666
Ni5 Ni5 O14 63.3(8) 2_666 .
N30 Ni5 O14 85.9(5) . .
N28 Ni5 O14 91.0(5) . .
O14 Ni5 O14 168.54(15) 2_666 .
N28 Ni5 O14 83.6(4) 2_666 .
Ni5 Ni5 N30 32.7(8) 2_666 2_666
N30 Ni5 N30 172.40(17) . 2_666
N28 Ni5 N30 83.4(3) . 2_666
O14 Ni5 N30 81.2(5) 2_666 2_666
N28 Ni5 N30 85.9(3) 2_666 2_666
O14 Ni5 N30 88.2(4) . 2_666
Ni5 Ni5 O13 115.2(9) 2_666 .
N30 Ni5 O13 83.8(4) . .
N28 Ni5 O13 109.9(5) . .
O14 Ni5 O13 24.7(5) 2_666 .
N28 Ni5 O13 77.0(5) 2_666 .
O14 Ni5 O13 158.2(6) . .
N30 Ni5 O13 100.2(4) 2_666 .
N28 C82 C84 113.7(7) . 2_666
N28 C82 H82A 108.8 . .
C84 C82 H82A 108.8 2_666 .
N28 C82 H82B 108.8 . .
C84 C82 H82B 108.8 2_666 .
H82A C82 H82B 107.7 . .
C82 N28 C81 115.4(8) . .
C82 N28 C79 112.0(7) . .
C81 N28 C79 107.2(6) . .
C82 N28 Ni5 108.5(6) . .
C81 N28 Ni5 112.8(7) . .
C79 N28 Ni5 100.0(6) . .
C82 N28 Ni5 96.8(5) . 2_666
C81 N28 Ni5 122.0(7) . 2_666
C79 N28 Ni5 102.7(6) . 2_666
Ni5 N28 Ni5 11.91(15) . 2_666
N29 C79 N28 95.5(6) . .
N29 C79 H79A 112.6 . .
N28 C79 H79A 112.6 . .
N29 C79 H79B 112.6 . .
N28 C79 H79B 112.6 . .
H79A C79 H79B 110.1 . .
C79 N29 C83 113.3(7) . .
C79 N29 C80 113.7(6) . .
C83 N29 C80 113.1(7) . .
N29 C80 C81 102.8(6) . .
N29 C80 H80A 111.2 . .
C81 C80 H80A 111.2 . .
N29 C80 H80B 111.2 . .
C81 C80 H80B 111.2 . .
H80A C80 H80B 109.1 . .
N28 C81 C80 102.3(6) . .
N28 C81 H81A 111.3 . .
C80 C81 H81A 111.3 . .
N28 C81 H81B 111.3 . .
C80 C81 H81B 111.3 . .
H81A C81 H81B 109.2 . .
N30 C83 N29 105.1(7) . .
N30 C83 H83A 110.7 . .
N29 C83 H83A 110.7 . .
N30 C83 H83B 110.7 . .
N29 C83 H83B 110.7 . .
H83A C83 H83B 108.8 . .
C83 N30 C84 115.7(7) . .
C83 N30 Ni5 123.9(6) . .
C84 N30 Ni5 109.4(5) . .
C83 N30 Ni5 125.7(6) . 2_666
C84 N30 Ni5 103.2(5) . 2_666
Ni5 N30 Ni5 7.60(17) . 2_666
C83 N30 H30 101.1 . .
C84 N30 H30 101.1 . .
Ni5 N30 H30 101.1 . .
Ni5 N30 H30 107.0 2_666 .
C82 C84 N30 106.5(7) 2_666 .
C82 C84 H84A 110.4 2_666 .
N30 C84 H84A 110.4 . .
C82 C84 H84B 110.4 2_666 .
N30 C84 H84B 110.4 . .
H84A C84 H84B 108.6 . .
O14 O13 Ni5 61.5(9) 2_666 .
O13 O14 Ni5 93.8(11) 2_666 2_666
O13 O14 Ni5 99.0(11) 2_666 .
Ni5 O14 Ni5 11.46(14) 2_666 .
N13 C52 C54 108.7(6) . 2_776
N13 C52 H52A 109.1 . .
C54 C52 H52A 126.6 2_776 .
N13 C52 H52B 109.4 . .
C54 C52 H52B 91.6 2_776 .
H52A C52 H52B 109.5 . .
N13 C52 H52C 109.8 . .
C54 C52 H52C 20.3 2_776 .
H52A C52 H52C 109.5 . .
H52B C52 H52C 109.5 . .
N13 C52 H15E 129.9 . .
C54 C52 H15E 103.0 2_776 .
H52A C52 H15E 79.5 . .
H52B C52 H15E 31.3 . .
H52C C52 H15E 113.1 . .
C52 N13 C49 113.9(5) . .
C52 N13 C51 113.8(5) . .
C49 N13 C51 104.5(5) . .
C52 N13 Ni1 102.6(4) . .
C49 N13 Ni1 105.7(4) . .
C51 N13 Ni1 116.4(5) . .
C52 N13 Ni1 106.5(4) . 2_776
C49 N13 Ni1 105.5(4) . 2_776
C51 N13 Ni1 112.4(5) . 2_776
Ni1 N13 Ni1 4.4(2) . 2_776
N14 C49 N13 102.7(5) . .
N14 C49 H49A 109.8 . .
N13 C49 H49A 109.9 . .
N14 C49 H49B 111.8 . .
N13 C49 H49B 112.5 . .
H49A C49 H49B 109.9 . .
N14 C49 H15F 150.0 . .
N13 C49 H15F 93.5 . .
H49A C49 H15F 87.5 . .
H49B C49 H15F 38.2 . .
N14 C49 H15G 112.4 . .
N13 C49 H15G 97.4 . .
H49A C49 H15G 12.6 . .
H49B C49 H15G 118.1 . .
H15F C49 H15G 90.0 . .
C49 N14 C53 113.8(6) . .
C49 N14 C50 106.5(5) . .
C53 N14 C50 110.9(6) . .
C49 N14 H15A 108.6 . .
C53 N14 H15A 126.6 . .
C50 N14 H15A 23.2 . .
C49 N14 H15C 109.9 . .
C53 N14 H15C 13.6 . .
C50 N14 H15C 100.8 . .
H15A N14 H15C 119.7 . .
N14 C50 C51 105.2(5) . .
N14 C50 H50A 110.4 . .
C51 C50 H50A 112.4 . .
N14 C50 H50B 110.5 . .
C51 C50 H50B 109.3 . .
H50A C50 H50B 109.0 . .
N14 C50 H15A 35.8 . .
C51 C50 H15A 114.2 . .
H50A C50 H15A 75.2 . .
H50B C50 H15A 130.4 . .
N14 C50 H15B 82.6 . .
C51 C50 H15B 96.2 . .
H50A C50 H15B 142.9 . .
H50B C50 H15B 36.2 . .
H15A C50 H15B 115.0 . .
N13 C51 C50 102.2(5) . .
N13 C51 H51A 111.8 . .
C50 C51 H51A 113.1 . .
N13 C51 H51B 110.1 . .
C50 C51 H51B 110.0 . .
H51A C51 H51B 109.5 . .
N13 C51 H14A 122.4 . .
C50 C51 H14A 124.9 . .
H51A C51 H14A 80.6 . .
H51B C51 H14A 28.9 . .
N13 C51 H14B 90.0 . .
C50 C51 H14B 127.8 . .
H51A C51 H14B 23.0 . .
H51B C51 H14B 112.8 . .
H14A C51 H14B 85.8 . .
N14 C53 N15 114.8(6) . .
N14 C53 H53A 109.6 . .
N15 C53 H53A 111.2 . .
N14 C53 H53B 105.9 . .
N15 C53 H53B 107.3 . .
H53A C53 H53B 107.6 . .
N14 C53 H15C 14.0 . .
N15 C53 H15C 101.0 . .
H53A C53 H15C 114.7 . .
H53B C53 H15C 114.7 . .
C53 N15 C54 111.4(5) . .
C53 N15 Ni1 124.3(5) . 2_776
C54 N15 Ni1 106.0(5) . 2_776
C53 N15 Ni1 117.1(5) . .
C54 N15 Ni1 111.0(5) . .
Ni1 N15 Ni1 7.14(16) 2_776 .
C53 N15 H15X 104.8 . .
C54 N15 H15X 104.8 . .
Ni1 N15 H15X 103.8 2_776 .
Ni1 N15 H15X 106.6 . .
N15 C54 C52 105.6(6) . 2_776
N15 C54 H54A 110.1 . .
C52 C54 H54A 121.1 2_776 .
N15 C54 H54B 110.5 . .
C52 C54 H54B 11.8 2_776 .
H54A C54 H54B 109.5 . .
N15 C54 H54C 107.9 . .
C52 C54 H54C 101.8 2_776 .
H54A C54 H54C 109.5 . .
H54B C54 H54C 109.5 . .
N113 C152 C154 108.9(9) . 2_776
N113 C152 H50B 118.0 . .
C154 C152 H50B 108.2 2_776 .
N113 C152 H15A 113.2 . .
C154 C152 H15A 125.7 2_776 .
H50B C152 H15A 80.6 . .
N113 C152 H15B 105.8 . .
C154 C152 H15B 89.9 2_776 .
H50B C152 H15B 28.9 . .
H15A C152 H15B 109.5 . .
N113 C152 H15C 109.4 . .
C154 C152 H15C 21.2 2_776 .
H50B C152 H15C 122.4 . .
H15A C152 H15C 109.5 . .
H15B C152 H15C 109.5 . .
C152 N113 C151 110.6(9) . .
C152 N113 C149 111.9(8) . .
C151 N113 C149 103.2(7) . .
C152 N113 Ni1 109.9(6) . .
C151 N113 Ni1 113.6(7) . .
C149 N113 Ni1 107.6(7) . .
C152 N113 Ni1 104.3(6) . 2_776
C151 N113 Ni1 118.8(7) . 2_776
C149 N113 Ni1 108.2(7) . 2_776
Ni1 N113 Ni1 6.1(2) . 2_776
N114 C149 N113 101.5(7) . .
N114 C149 H51A 146.1 . .
N113 C149 H51A 105.1 . .
N114 C149 H51B 102.2 . .
N113 C149 H51B 99.0 . .
H51A C149 H51B 93.9 . .
N114 C149 H14A 110.5 . .
N113 C149 H14A 114.1 . .
H51A C149 H14A 76.9 . .
H51B C149 H14A 20.4 . .
N114 C149 H14B 110.8 . .
N113 C149 H14B 110.0 . .
H51A C149 H14B 39.7 . .
H51B C149 H14B 129.5 . .
H14A C149 H14B 109.6 . .
C149 N114 C150 108.8(7) . .
C149 N114 C153 109.4(9) . .
C150 N114 C153 108.6(8) . .
C149 N114 H52A 111.4 . .
C150 N114 H52A 19.4 . .
C153 N114 H52A 122.8 . .
C149 N114 H52C 114.0 . .
C150 N114 H52C 85.0 . .
C153 N114 H52C 24.2 . .
H52A N114 H52C 100.9 . .
N114 C150 C151 104.7(7) . .
N114 C150 H52A 43.2 . .
C151 C150 H52A 114.8 . .
N114 C150 H52B 95.2 . .
C151 C150 H52B 88.7 . .
H52A C150 H52B 134.7 . .
N114 C150 H15D 109.2 . .
C151 C150 H15D 110.3 . .
H52A C150 H15D 66.3 . .
H52B C150 H15D 143.1 . .
N114 C150 H15E 113.0 . .
C151 C150 H15E 110.7 . .
H52A C150 H15E 132.8 . .
H52B C150 H15E 34.4 . .
H15D C150 H15E 108.8 . .
N113 C151 C150 103.1(7) . .
N113 C151 H49A 111.2 . .
C150 C151 H49A 126.8 . .
N113 C151 H49B 89.0 . .
C150 C151 H49B 137.4 . .
H49A C151 H49B 83.5 . .
N113 C151 H15F 109.0 . .
C150 C151 H15F 111.5 . .
H49A C151 H15F 94.4 . .
H49B C151 H15F 28.1 . .
N113 C151 H15G 112.2 . .
C150 C151 H15G 111.7 . .
H49A C151 H15G 17.0 . .
H49B C151 H15G 100.5 . .
H15F C151 H15G 109.2 . .
N115 C153 N114 121.8(10) . .
N115 C153 H52C 99.3 . .
N114 C153 H52C 25.8 . .
N115 C153 H15H 109.7 . .
N114 C153 H15H 105.3 . .
H52C C153 H15H 105.1 . .
N115 C153 H15W 105.7 . .
N114 C153 H15W 106.6 . .
H52C C153 H15W 129.0 . .
H15H C153 H15W 107.1 . .
C154 N115 C153 114.8(10) . .
C154 N115 Ni1 100.8(8) . .
C153 N115 Ni1 106.2(9) . .
C154 N115 Ni1 95.0(8) . 2_776
C153 N115 Ni1 108.7(9) . 2_776
Ni1 N115 Ni1 5.80(15) . 2_776
C154 N115 H11C 113.0 . .
C153 N115 H11C 110.5 . .
Ni1 N115 H11C 111.0 . .
Ni1 N115 H11C 114.1 2_776 .
N115 C154 C152 107.2(9) . 2_776
N115 C154 H15I 111.1 . .
C152 C154 H15I 115.5 2_776 .
N115 C154 H15J 107.2 . .
C152 C154 H15J 7.1 2_776 .
H15I C154 H15J 109.5 . .
N115 C154 H15K 110.1 . .
C152 C154 H15K 103.2 2_776 .
H15I C154 H15K 109.5 . .
H15J C154 H15K 109.5 . .
N19 Ni2 N21 94.13(19) . .
N19 Ni2 N18 88.11(19) . .
N21 Ni2 N18 177.7(2) . .
N19 Ni2 N16 178.50(19) . .
N21 Ni2 N16 87.37(19) . .
N18 Ni2 N16 90.39(19) . .
N16 C62 C61 105.8(5) . .
N16 C62 H62A 110.0 . .
C61 C62 H62A 109.2 . .
N16 C62 H62B 111.2 . .
C61 C62 H62B 111.6 . .
H62A C62 H62B 108.9 . .
N16 C62 H16E 67.5 . .
C61 C62 H16E 120.6 . .
H62A C62 H16E 42.6 . .
H62B C62 H16E 126.1 . .
N16 C62 H16F 74.5 . .
C61 C62 H16F 177.3 . .
H62A C62 H16F 73.0 . .
H62B C62 H16F 65.9 . .
H16E C62 H16F 62.1 . .
C62 N16 C55 109.6(4) . .
C62 N16 C63 113.8(4) . .
C55 N16 C63 105.4(4) . .
C62 N16 Ni2 107.6(3) . .
C55 N16 Ni2 111.3(3) . .
C63 N16 Ni2 109.1(4) . .
N17 C55 N16 103.5(4) . .
N17 C55 H55A 110.5 . .
N16 C55 H55A 111.0 . .
N17 C55 H55B 111.7 . .
N16 C55 H55B 110.9 . .
H55A C55 H55B 109.2 . .
N17 C55 H16O 32.3 . .
N16 C55 H16O 122.9 . .
H55A C55 H16O 117.5 . .
H55B C55 H16O 80.1 . .
C64 N17 C55 106.0(4) . .
C64 N17 C56 111.3(5) . .
C55 N17 C56 108.7(5) . .
C64 N17 H16M 72.3 . .
C55 N17 H16M 170.4 . .
C56 N17 H16M 80.4 . .
C64 N17 H16O 151.9 . .
C55 N17 H16O 47.3 . .
C56 N17 H16O 76.6 . .
H16M N17 H16O 135.5 . .
N17 C64 C63 105.6(4) . .
N17 C64 H64A 109.2 . .
C63 C64 H64A 110.0 . .
N17 C64 H64B 111.9 . .
C63 C64 H64B 111.5 . .
H64A C64 H64B 108.7 . .
N17 C64 H16A 130.5 . .
C63 C64 H16A 28.5 . .
H64A C64 H16A 106.7 . .
H64B C64 H16A 86.9 . .
N17 C64 H16B 86.3 . .
C63 C64 H16B 56.2 . .
H64A C64 H16B 67.6 . .
H64B C64 H16B 161.1 . .
H16A C64 H16B 77.0 . .
N17 C64 H16M 34.9 . .
C63 C64 H16M 139.2 . .
H64A C64 H16M 97.2 . .
H64B C64 H16M 86.3 . .
H16A C64 H16M 156.1 . .
H16B C64 H16M 112.3 . .
N16 C63 C64 104.2(4) . .
N16 C63 H63A 110.9 . .
C64 C63 H63A 110.0 . .
N16 C63 H63B 111.1 . .
C64 C63 H63B 111.6 . .
H63A C63 H63B 109.0 . .
N16 C63 H16A 134.8 . .
C64 C63 H16A 35.7 . .
H63A C63 H16A 79.9 . .
H63B C63 H16A 105.6 . .
N16 C63 H16B 85.8 . .
C64 C63 H16B 57.4 . .
H63A C63 H16B 162.0 . .
H63B C63 H16B 68.9 . .
H16A C63 H16B 83.5 . .
N18 C56 N17 114.0(5) . .
N18 C56 H56A 109.2 . .
N17 C56 H56A 109.2 . .
N18 C56 H56B 108.1 . .
N17 C56 H56B 108.5 . .
H56A C56 H56B 107.6 . .
N18 C56 H16K 86.7 . .
N17 C56 H16K 132.6 . .
H56A C56 H16K 102.2 . .
H56B C56 H16K 26.0 . .
N18 C56 H16L 83.3 . .
N17 C56 H16L 152.4 . .
H56A C56 H16L 43.2 . .
H56B C56 H16L 84.2 . .
H16K C56 H16L 66.4 . .
N18 C56 H16O 114.2 . .
N17 C56 H16O 31.1 . .
H56A C56 H16O 131.0 . .
H56B C56 H16O 79.7 . .
H16K C56 H16O 101.9 . .
H16L C56 H16O 159.1 . .
C56 N18 C57 108.8(4) . .
C56 N18 Ni2 122.8(4) . .
C57 N18 Ni2 108.2(4) . .
C56 N18 H18A 105.4 . .
C57 N18 H18A 105.0 . .
Ni2 N18 H18A 105.1 . .
C56 N18 H12D 80.6 . .
C57 N18 H12D 113.5 . .
Ni2 N18 H12D 120.5 . .
H18A N18 H12D 24.8 . .
N18 C57 C58 104.5(4) . .
N18 C57 H57A 111.6 . .
C58 C57 H57A 111.5 . .
N18 C57 H57B 109.9 . .
C58 C57 H57B 110.2 . .
H57A C57 H57B 109.0 . .
N18 C57 H16G 94.6 . .
C58 C57 H16G 73.8 . .
H57A C57 H16G 47.9 . .
H57B C57 H16G 152.5 . .
N19 C58 C57 107.9(5) . .
N19 C58 H58A 110.0 . .
C57 C58 H58A 109.6 . .
N19 C58 H58B 109.8 . .
C57 C58 H58B 110.9 . .
H58A C58 H58B 108.6 . .
N19 C58 H16I 82.6 . .
C57 C58 H16I 162.8 . .
H58A C58 H16I 78.3 . .
H58B C58 H16I 51.9 . .
N19 C58 H16J 69.9 . .
C57 C58 H16J 118.4 . .
H58A C58 H16J 40.3 . .
H58B C58 H16J 128.1 . .
H16I C58 H16J 77.7 . .
C65 N19 C58 114.1(4) . .
C65 N19 C59 103.9(4) . .
C58 N19 C59 108.0(4) . .
C65 N19 Ni2 108.9(4) . .
C58 N19 Ni2 109.7(3) . .
C59 N19 Ni2 112.1(3) . .
N20 C59 N19 101.5(4) . .
N20 C59 H59A 111.3 . .
N19 C59 H59A 111.7 . .
N20 C59 H59B 111.1 . .
N19 C59 H59B 111.6 . .
H59A C59 H59B 109.4 . .
N20 C59 H15Q 20.2 . .
N19 C59 H15Q 102.1 . .
H59A C59 H15Q 92.9 . .
H59B C59 H15Q 127.5 . .
C60 N20 C59 111.9(5) . .
C60 N20 C66 114.4(5) . .
C59 N20 C66 104.9(4) . .
C60 N20 H15P 80.5 . .
C59 N20 H15P 147.6 . .
C66 N20 H15P 44.5 . .
C60 N20 H15Q 89.0 . .
C59 N20 H15Q 23.3 . .
C66 N20 H15Q 120.7 . .
H15P N20 H15Q 151.3 . .
N20 C66 C65 105.0(4) . .
N20 C66 H66A 109.6 . .
C65 C66 H66A 110.1 . .
N20 C66 H66B 111.1 . .
C65 C66 H66B 112.0 . .
H66A C66 H66B 108.9 . .
N20 C66 H15P 35.6 . .
C65 C66 H15P 130.2 . .
H66A C66 H15P 76.5 . .
H66B C66 H15P 111.6 . .
N20 C66 H15R 130.8 . .
C65 C66 H15R 31.2 . .
H66A C66 H15R 83.1 . .
H66B C66 H15R 108.5 . .
H15P C66 H15R 139.0 . .
N20 C66 H15S 99.6 . .
C65 C66 H15S 40.9 . .
H66A C66 H15S 144.7 . .
H66B C66 H15S 77.1 . .
H15P C66 H15S 135.1 . .
H15R C66 H15S 62.6 . .
N19 C65 C66 105.2(4) . .
N19 C65 H65A 110.9 . .
C66 C65 H65A 109.6 . .
N19 C65 H65B 110.7 . .
C66 C65 H65B 111.5 . .
H65A C65 H65B 108.9 . .
N19 C65 H15R 149.7 . .
C66 C65 H15R 67.6 . .
H65A C65 H15R 99.0 . .
H65B C65 H15R 52.1 . .
N19 C65 H15S 93.5 . .
C66 C65 H15S 69.5 . .
H65A C65 H15S 50.4 . .
H65B C65 H15S 153.7 . .
H15R C65 H15S 109.9 . .
N20 C60 N21 113.3(5) . .
N20 C60 H60A 108.6 . .
N21 C60 H60A 108.0 . .
N20 C60 H60B 109.0 . .
N21 C60 H60B 109.7 . .
H60A C60 H60B 108.2 . .
N20 C60 H15N 153.8 . .
N21 C60 H15N 67.9 . .
H60A C60 H15N 95.1 . .
H60B C60 H15N 50.8 . .
N20 C60 H15O 134.6 . .
N21 C60 H15O 80.1 . .
H60A C60 H15O 31.2 . .
H60B C60 H15O 105.9 . .
H15N C60 H15O 71.6 . .
N20 C60 H15P 34.2 . .
N21 C60 H15P 104.8 . .
H60A C60 H15P 139.3 . .
H60B C60 H15P 82.2 . .
H15N C60 H15P 119.6 . .
H15O C60 H15P 168.7 . .
N20 C60 H15Q 27.4 . .
N21 C60 H15Q 102.3 . .
H60A C60 H15Q 89.7 . .
H60B C60 H15Q 135.5 . .
H15N C60 H15Q 170.0 . .
H15O C60 H15Q 109.5 . .
H15P C60 H15Q 59.8 . .
C61 N21 C60 110.0(4) . .
C61 N21 Ni2 107.5(4) . .
C60 N21 Ni2 120.0(4) . .
C61 N21 H21A 105.7 . .
C60 N21 H21A 106.1 . .
Ni2 N21 H21A 106.6 . .
C61 N21 H11B 124.4 . .
C60 N21 H11B 106.2 . .
Ni2 N21 H11B 88.2 . .
H21A N21 H11B 22.3 . .
N21 C61 C62 106.2(4) . .
N21 C61 H61A 111.3 . .
C62 C61 H61A 111.8 . .
N21 C61 H61B 109.5 . .
C62 C61 H61B 109.1 . .
H61A C61 H61B 108.9 . .
N116 Ni2' N121 93.6(5) . .
N116 Ni2' N119 166.7(5) . .
N121 Ni2' N119 98.0(4) . .
N116 Ni2' N118 90.8(4) . .
N121 Ni2' N118 175.6(5) . .
N119 Ni2' N118 77.6(4) . .
N116 Ni2' H18A 103.8 . .
N121 Ni2' H18A 27.4 . .
N119 Ni2' H18A 89.5 . .
N118 Ni2' H18A 150.7 . .
N116 C162 C161 104.4(8) . .
N116 C162 H63B 78.6 . .
C161 C162 H63B 176.7 . .
N116 C162 H16A 109.5 . .
C161 C162 H16A 110.7 . .
H63B C162 H16A 69.2 . .
N116 C162 H16B 113.5 . .
C161 C162 H16B 109.9 . .
H63B C162 H16B 67.3 . .
H16A C162 H16B 108.8 . .
C163 N116 C162 109.9(9) . .
C163 N116 C155 108.1(7) . .
C162 N116 C155 108.2(9) . .
C163 N116 Ni2' 112.0(10) . .
C162 N116 Ni2' 107.6(7) . .
C155 N116 Ni2' 111.0(8) . .
N117 C155 N116 101.4(7) . .
N117 C155 H61B 24.1 . .
N116 C155 H61B 116.8 . .
N117 C155 H15L 111.1 . .
N116 C155 H15L 112.7 . .
H61B C155 H15L 116.3 . .
N117 C155 H15M 111.0 . .
N116 C155 H15M 111.1 . .
H61B C155 H15M 87.5 . .
H15L C155 H15M 109.4 . .
C156 N117 C164 109.4(10) . .
C156 N117 C155 108.9(9) . .
C164 N117 C155 107.7(8) . .
C156 N117 H61A 70.3 . .
C164 N117 H61A 64.8 . .
C155 N117 H61A 170.7 . .
C156 N117 H61B 75.8 . .
C164 N117 H61B 153.7 . .
C155 N117 H61B 48.2 . .
H61A N117 H61B 137.7 . .
N117 C164 C163 104.7(7) . .
N117 C164 H62A 130.3 . .
C163 C164 H62A 32.2 . .
N117 C164 H62B 89.6 . .
C163 C164 H62B 56.4 . .
H62A C164 H62B 80.6 . .
N117 C164 H61A 41.7 . .
C163 C164 H61A 139.0 . .
H62A C164 H61A 143.5 . .
H62B C164 H61A 126.1 . .
N117 C164 H16C 109.6 . .
C163 C164 H16C 110.9 . .
H62A C164 H16C 110.2 . .
H62B C164 H16C 65.8 . .
H61A C164 H16C 104.1 . .
N117 C164 H16D 112.6 . .
C163 C164 H16D 110.1 . .
H62A C164 H16D 80.8 . .
H62B C164 H16D 157.2 . .
H61A C164 H16D 76.5 . .
H16C C164 H16D 109.0 . .
N116 C163 C164 105.0(7) . .
N116 C163 H62A 137.6 . .
C164 C163 H62A 42.3 . .
N116 C163 H62B 90.5 . .
C164 C163 H62B 53.1 . .
H62A C163 H62B 85.7 . .
N116 C163 H16E 110.5 . .
C164 C163 H16E 111.7 . .
H62A C163 H16E 73.8 . .
H62B C163 H16E 157.7 . .
N116 C163 H16F 109.8 . .
C164 C163 H16F 110.9 . .
H62A C163 H16F 108.0 . .
H62B C163 H16F 68.7 . .
H16E C163 H16F 108.9 . .
N117 C156 N118 113.8(10) . .
N117 C156 H60A 132.8 . .
N118 C156 H60A 94.7 . .
N117 C156 H61A 40.6 . .
N118 C156 H61A 119.4 . .
H60A C156 H61A 145.3 . .
N117 C156 H61B 25.1 . .
N118 C156 H61B 114.7 . .
H60A C156 H61B 109.4 . .
H61A C156 H61B 64.0 . .
N117 C156 H15N 107.9 . .
N118 C156 H15N 108.3 . .
H60A C156 H15N 96.7 . .
H61A C156 H15N 68.2 . .
H61B C156 H15N 126.7 . .
N117 C156 H15O 110.1 . .
N118 C156 H15O 108.9 . .
H60A C156 H15O 22.8 . .
H61A C156 H15O 130.4 . .
H61B C156 H15O 87.1 . .
H15N C156 H15O 107.6 . .
C156 N118 C157 107.6(10) . .
C156 N118 Ni2' 117.1(9) . .
C157 N118 Ni2' 112.1(9) . .
C156 N118 H21A 83.5 . .
C157 N118 H21A 116.5 . .
Ni2' N118 H21A 116.9 . .
C156 N118 H11B 107.2 . .
C157 N118 H11B 105.4 . .
Ni2' N118 H11B 106.7 . .
H21A N118 H11B 23.9 . .
N118 C157 C158 103.2(9) . .
N118 C157 H15P 113.7 . .
C158 C157 H15P 109.1 . .
N118 C157 H15Q 109.8 . .
C158 C157 H15Q 112.2 . .
H15P C157 H15Q 108.8 . .
N119 C158 C157 104.0(8) . .
N119 C158 H65A 86.3 . .
C157 C158 H65A 159.3 . .
N119 C158 H65B 71.3 . .
C157 C158 H65B 118.4 . .
H65A C158 H65B 81.8 . .
N119 C158 H15R 110.5 . .
C157 C158 H15R 112.3 . .
H65A C158 H15R 79.7 . .
H65B C158 H15R 39.4 . .
N119 C158 H15S 110.5 . .
C157 C158 H15S 110.8 . .
H65A C158 H15S 48.5 . .
H65B C158 H15S 128.8 . .
H15R C158 H15S 108.8 . .
C159 N119 C165 107.4(7) . .
C159 N119 C158 107.5(9) . .
C165 N119 C158 108.5(9) . .
C159 N119 Ni2' 114.4(7) . .
C165 N119 Ni2' 101.2(9) . .
C158 N119 Ni2' 117.1(7) . .
N120 C159 N119 98.9(7) . .
N120 C159 H57B 17.4 . .
N119 C159 H57B 100.2 . .
N120 C159 H15T 112.1 . .
N119 C159 H15T 109.9 . .
H57B C159 H15T 95.7 . .
N120 C159 H15U 112.0 . .
N119 C159 H15U 114.0 . .
H57B C159 H15U 125.6 . .
H15T C159 H15U 109.6 . .
C160 N120 C159 107.8(9) . .
C160 N120 C166 108.6(10) . .
C159 N120 C166 107.7(8) . .
C160 N120 H57A 74.4 . .
C159 N120 H57A 151.7 . .
C166 N120 H57A 48.0 . .
C160 N120 H57B 79.1 . .
C159 N120 H57B 30.1 . .
C166 N120 H57B 127.2 . .
H57A N120 H57B 146.8 . .
N120 C166 C165 104.0(7) . .
N120 C166 H57A 43.2 . .
C165 C166 H57A 132.8 . .
N120 C166 H58A 130.6 . .
C165 C166 H58A 31.1 . .
H57A C166 H58A 137.7 . .
N120 C166 H58B 95.3 . .
C165 C166 H58B 43.9 . .
H57A C166 H58B 138.4 . .
H58A C166 H58B 65.6 . .
N120 C166 H16G 109.4 . .
C165 C166 H16G 109.2 . .
H57A C166 H16G 69.3 . .
H58A C166 H16G 83.4 . .
H58B C166 H16G 148.6 . .
N120 C166 H16H 111.0 . .
C165 C166 H16H 114.1 . .
H57A C166 H16H 110.3 . .
H58A C166 H16H 108.8 . .
H58B C166 H16H 78.2 . .
H16G C166 H16H 109.0 . .
N119 C165 C166 103.4(7) . .
N119 C165 H58A 148.5 . .
C166 C165 H58A 62.5 . .
N119 C165 H58B 91.6 . .
C166 C165 H58B 65.3 . .
H58A C165 H58B 105.4 . .
N119 C165 H16I 111.3 . .
C166 C165 H16I 108.0 . .
H58A C165 H16I 100.1 . .
H58B C165 H16I 53.1 . .
N119 C165 H16J 112.4 . .
C166 C165 H16J 112.5 . .
H58A C165 H16J 56.9 . .
H58B C165 H16J 155.1 . .
H16I C165 H16J 109.1 . .
N121 C160 N120 126.3(10) . .
N121 C160 H56A 65.5 . .
N120 C160 H56A 150.5 . .
N121 C160 H56B 85.8 . .
N120 C160 H56B 133.3 . .
H56A C160 H56B 68.8 . .
N121 C160 H57A 107.4 . .
N120 C160 H57A 39.2 . .
H56A C160 H57A 114.4 . .
H56B C160 H57A 166.7 . .
N121 C160 H57B 122.1 . .
N120 C160 H57B 23.4 . .
H56A C160 H57B 171.7 . .
H56B C160 H57B 113.3 . .
H57A C160 H57B 61.6 . .
N121 C160 H16K 107.0 . .
N120 C160 H16K 107.6 . .
H56A C160 H16K 91.3 . .
H56B C160 H16K 25.8 . .
H57A C160 H16K 143.3 . .
H57B C160 H16K 89.2 . .
N121 C160 H16L 102.5 . .
N120 C160 H16L 104.7 . .
H56A C160 H16L 46.8 . .
H56B C160 H16L 98.8 . .
H57A C160 H16L 76.8 . .
H57B C160 H16L 125.3 . .
H16K C160 H16L 107.6 . .
C160 N121 C161 109.7(11) . .
C160 N121 Ni2' 107.5(11) . .
C161 N121 Ni2' 99.7(9) . .
C160 N121 H18A 104.6 . .
C161 N121 H18A 143.3 . .
Ni2' N121 H18A 81.8 . .
C160 N121 H12D 111.1 . .
C161 N121 H12D 116.2 . .
Ni2' N121 H12D 111.9 . .
H18A N121 H12D 35.6 . .
N121 C161 C162 100.6(9) . .
N121 C161 H16M 111.7 . .
C162 C161 H16M 111.5 . .
N121 C161 H16O 113.4 . .
C162 C161 H16O 110.7 . .
H16M C161 H16O 108.8 . .
C27 N12 C42 128.8(5) . .
C27 N12 H12A 115.5 . .
C42 N12 H12A 115.6 . .
C27 N12 H12B 106.9 . .
C42 N12 H12B 123.2 . .
H12A N12 H12B 12.9 . .
C43 C42 C47 114.9(9) . .
C43 C42 N12 114.6(8) . .
C47 C42 N12 130.5(8) . .
C44 C43 C42 124.6(10) . .
C44 C43 H43A 117.1 . .
C42 C43 H43A 118.2 . .
C44 C43 H43B 119.3 . .
C42 C43 H43B 111.0 . .
H43A C43 H43B 23.0 . .
C43 C44 C45 119.0(10) . .
C43 C44 H44A 121.0 . .
C45 C44 H44A 120.0 . .
C43 C44 H44B 106.8 . .
C45 C44 H44B 132.2 . .
H44A C44 H44B 19.0 . .
C44 C45 C46 117.1(9) . .
C44 C45 C48 121.8(8) . .
C46 C45 C48 120.6(8) . .
C47 C46 C45 123.1(10) . .
C47 C46 H46A 118.1 . .
C45 C46 H46A 118.8 . .
C47 C46 H46B 108.7 . .
C45 C46 H46B 110.3 . .
H46A C46 H46B 44.0 . .
C46 C47 C42 119.8(10) . .
C46 C47 H47A 120.5 . .
C42 C47 H47A 119.7 . .
C46 C47 H47B 134.1 . .
C42 C47 H47B 105.5 . .
H47A C47 H47B 16.2 . .
O11 C48 O12 119.9(10) . .
O11 C48 C45 121.5(9) . .
O12 C48 C45 118.1(9) . .
C43' C42' C47' 119.6(7) . .
C44' C43' C42' 121.8(8) . .
C44' C43' H43A 109.6 . .
C42' C43' H43A 117.6 . .
C44' C43' H43B 119.7 . .
C42' C43' H43B 118.5 . .
H43A C43' H43B 33.7 . .
C43' C44' C45' 120.5(8) . .
C43' C44' H44A 133.9 . .
C45' C44' H44A 102.6 . .
C43' C44' H44B 120.1 . .
C45' C44' H44B 119.4 . .
H44A C44' H44B 23.0 . .
C44' C45' C46' 117.5(7) . .
C44' C45' C48' 121.5(7) . .
C46' C45' C48' 120.9(6) . .
C47' C46' C45' 122.4(8) . .
C47' C46' H46A 113.8 . .
C45' C46' H46A 115.9 . .
C47' C46' H46B 119.4 . .
C45' C46' H46B 118.1 . .
H46A C46' H46B 31.0 . .
C46' C47' C42' 118.1(8) . .
C46' C47' H47A 110.0 . .
C42' C47' H47A 131.1 . .
C46' C47' H47B 121.1 . .
C42' C47' H47B 120.7 . .
H47A C47' H47B 13.1 . .
O12' C48' O11' 121.2(8) . .
O12' C48' C45' 119.2(7) . .
O11' C48' C45' 118.6(7) . .
N1 C1 N4 119.4(4) . .
N1 C1 N2 127.7(4) . .
N4 C1 N2 112.8(5) . .
N2 C2 N3 126.6(4) . .
N2 C2 N5 120.8(4) . .
N3 C2 N5 112.4(4) . .
N3 C3 N1 129.1(5) . .
N3 C3 N6 118.1(4) . .
N1 C3 N6 112.7(4) . .
C5 C4 N4 127.1(5) . .
C5 C4 C9 117.4(5) . .
N4 C4 C9 115.5(5) . .
C4 C5 C6 121.7(5) . .
C4 C5 H5A 119.1 . .
C6 C5 H5A 119.1 . .
C7 C6 C5 121.9(5) . .
C7 C6 H6A 119.0 . .
C5 C6 H6A 119.0 . .
C6 C7 C8 116.4(5) . .
C6 C7 C10 123.3(5) . .
C8 C7 C10 120.2(5) . .
C7 C8 C9 124.1(5) . .
C7 C8 H8A 118.0 . .
C9 C8 H8A 118.0 . .
C8 C9 C4 118.5(5) . .
C8 C9 H9A 120.7 . .
C4 C9 H9A 120.7 . .
O1 C10 O2 124.8(5) . .
O1 C10 C7 117.3(5) . .
O2 C10 C7 117.6(5) . .
C16 C11 C12 119.4(5) . .
C16 C11 N5 115.3(5) . .
C12 C11 N5 125.2(4) . .
C13 C12 C11 120.8(5) . .
C13 C12 H12C 119.6 . .
C11 C12 H12C 119.6 . .
C12 C13 C14 120.7(5) . .
C12 C13 H13B 119.7 . .
C14 C13 H13B 119.7 . .
C15 C14 C13 117.4(5) . .
C15 C14 C17 122.5(5) . .
C13 C14 C17 120.0(5) . .
C14 C15 C16 122.7(5) . .
C14 C15 H15V 118.6 . .
C16 C15 H15V 118.6 . .
C11 C16 C15 118.9(5) . .
C11 C16 H16N 120.5 . .
C15 C16 H16N 120.5 . .
O3 C17 O4 122.7(5) . .
O3 C17 C14 120.9(5) . .
O4 C17 C14 116.4(5) . .
N6 C18 C19 125.0(5) . .
N6 C18 C23 118.9(4) . .
C19 C18 C23 116.1(5) . .
C18 C19 C20 122.2(5) . .
C18 C19 H19A 118.9 . .
C20 C19 H19A 118.9 . .
C21 C20 C19 120.8(5) . .
C21 C20 H20A 119.6 . .
C19 C20 H20A 119.6 . .
C20 C21 C22 117.4(5) . .
C20 C21 C24 119.9(5) . .
C22 C21 C24 122.6(5) . .
C23 C22 C21 121.3(5) . .
C23 C22 H22A 119.3 . .
C21 C22 H22A 119.3 . .
C22 C23 C18 122.1(5) . .
C22 C23 H23A 118.9 . .
C18 C23 H23A 118.9 . .
O5 C24 O6 121.9(5) . .
O5 C24 C21 120.3(5) . .
O6 C24 C21 117.8(5) . .
N8 C25 N7 127.8(4) . .
N8 C25 N10 120.6(4) . .
N7 C25 N10 111.6(4) . .
N9 C26 N11 122.1(4) . .
N9 C26 N8 126.0(4) . .
N11 C26 N8 111.8(4) . .
N9 C27 N12 116.1(4) . .
N9 C27 N7 124.7(4) . .
N12 C27 N7 119.2(5) . .
C29 C28 C33 121.9(4) . .
C29 C28 N10 122.7(4) . .
C33 C28 N10 115.4(4) . .
C28 C29 C30 117.7(4) . .
C28 C29 H29A 121.2 . .
C30 C29 H29A 121.2 . .
C31 C30 C29 120.3(5) . .
C31 C30 H30A 119.8 . .
C29 C30 H30A 119.8 . .
C32 C31 C30 119.7(5) . .
C32 C31 C34 121.7(4) . .
C30 C31 C34 118.6(5) . .
C31 C32 C33 122.6(5) . .
C31 C32 H32A 118.7 . .
C33 C32 H32A 118.7 . .
C32 C33 C28 117.7(5) . .
C32 C33 H33A 121.1 . .
C28 C33 H33A 121.1 . .
O8 C34 O7 127.0(5) . .
O8 C34 C31 115.2(5) . .
O7 C34 C31 117.8(4) . .
C36 C35 C40 120.9(4) . .
C36 C35 N11 117.3(4) . .
C40 C35 N11 121.8(5) . .
C35 C36 C37 121.0(5) . .
C35 C36 H36A 119.5 . .
C37 C36 H36A 119.5 . .
C36 C37 C38 120.6(5) . .
C36 C37 H37A 119.7 . .
C38 C37 H37A 119.7 . .
C37 C38 C39 117.5(4) . .
C37 C38 C41 120.2(5) . .
C39 C38 C41 122.3(4) . .
C40 C39 C38 122.0(5) . .
C40 C39 H39A 119.0 . .
C38 C39 H39A 119.0 . .
C39 C40 C35 117.8(5) . .
C39 C40 H40A 121.1 . .
C35 C40 H40A 121.1 . .
O9 C41 O10 122.8(5) . .
O9 C41 C38 120.8(5) . .
O10 C41 C38 116.5(5) . .
N23 C67 N22 102.9(4) . .
N23 C67 H67A 111.2 . .
N22 C67 H67A 111.2 . .
N23 C67 H67B 111.2 . .
N22 C67 H67B 111.2 . .
H67A C67 H67B 109.1 . .
N23 C68 C69 104.7(4) . .
N23 C68 H68A 110.8 . .
C69 C68 H68A 110.8 . .
N23 C68 H68B 110.8 . .
C69 C68 H68B 110.8 . .
H68A C68 H68B 108.9 . .
N22 C69 C68 106.5(5) . .
N22 C69 H69A 110.4 . .
C68 C69 H69A 110.4 . .
N22 C69 H69B 110.4 . .
C68 C69 H69B 110.4 . .
H69A C69 H69B 108.6 . .
N22 C70 C72 108.4(5) . 2_755
N22 C70 H70A 110.0 . .
C72 C70 H70A 110.0 2_755 .
N22 C70 H70B 110.0 . .
C72 C70 H70B 110.0 2_755 .
H70A C70 H70B 108.4 . .
N23 C71 N24 112.9(4) . .
N23 C71 H71A 109.0 . .
N24 C71 H71A 109.0 . .
N23 C71 H71B 109.0 . .
N24 C71 H71B 109.0 . .
H71A C71 H71B 107.8 . .
N24 C72 C70 102.6(5) . 2_755
N24 C72 H72A 111.3 . .
C70 C72 H72A 111.3 2_755 .
N24 C72 H72B 111.3 . .
C70 C72 H72B 111.3 2_755 .
H72A C72 H72B 109.2 . .
N26 C73 N25 104.9(4) . .
N26 C73 H73A 110.8 . .
N25 C73 H73A 110.8 . .
N26 C73 H73B 110.8 . .
N25 C73 H73B 110.8 . .
H73A C73 H73B 108.8 . .
N26 C74 C75 106.8(4) . .
N26 C74 H74A 110.4 . .
C75 C74 H74A 110.4 . .
N26 C74 H74B 110.4 . .
C75 C74 H74B 110.4 . .
H74A C74 H74B 108.6 . .
N25 C75 C74 103.2(4) . .
N25 C75 H75A 111.1 . .
C74 C75 H75A 111.1 . .
N25 C75 H75B 111.1 . .
C74 C75 H75B 111.1 . .
H75A C75 H75B 109.1 . .
N25 C76 C78 110.5(4) . 2_665
N25 C76 H76A 109.5 . .
C78 C76 H76A 109.5 2_665 .
N25 C76 H76B 109.5 . .
C78 C76 H76B 109.5 2_665 .
H76A C76 H76B 108.1 . .
N26 C77 N27 116.0(4) . .
N26 C77 H77A 108.3 . .
N27 C77 H77A 108.3 . .
N26 C77 H77B 108.3 . .
N27 C77 H77B 108.3 . .
H77A C77 H77B 107.4 . .
N27 C78 C76 106.6(4) . 2_665
N27 C78 H78A 110.4 . .
C76 C78 H78A 110.4 2_665 .
N27 C78 H78B 110.4 . .
C76 C78 H78B 110.4 2_665 .
H78A C78 H78B 108.6 . .
C1 N1 C3 110.9(4) . .
C2 N2 C1 112.4(4) . .
C3 N3 C2 112.6(4) . .
C1 N4 C4 130.5(5) . .
C1 N4 H4A 114.8 . .
C4 N4 H4A 114.8 . .
C2 N5 C11 132.7(4) . .
C2 N5 H5B 113.7 . .
C11 N5 H5B 113.7 . .
C18 N6 C3 130.1(4) . .
C18 N6 H6B 114.9 . .
C3 N6 H6B 114.9 . .
C25 N7 C27 112.6(4) . .
C25 N8 C26 112.8(4) . .
C26 N9 C27 115.4(4) . .
C25 N10 C28 129.2(4) . .
C25 N10 H10A 115.4 . .
C28 N10 H10A 115.4 . .
C26 N11 C35 131.9(4) . .
C26 N11 H11A 114.0 . .
C35 N11 H11A 114.0 . .
C70 N22 C67 110.9(4) . .
C70 N22 C69 114.1(5) . .
C67 N22 C69 102.2(4) . .
C70 N22 Ni3 107.2(3) . .
C67 N22 Ni3 113.0(4) . .
C69 N22 Ni3 109.5(3) . .
C71 N23 C67 113.2(4) . .
C71 N23 C68 115.2(5) . .
C67 N23 C68 103.5(4) . .
C71 N24 C72 108.6(4) . .
C71 N24 Ni3 122.4(3) . .
C72 N24 Ni3 107.9(3) . .
C71 N24 H24 104.4 . .
C72 N24 H24 104.6 . .
Ni3 N24 H24 107.4 . .
C76 N25 C73 116.7(4) . .
C76 N25 C75 112.6(4) . .
C73 N25 C75 99.0(4) . .
C76 N25 Ni4 104.2(3) . .
C73 N25 Ni4 107.8(3) . .
C75 N25 Ni4 117.0(3) . .
C77 N26 C73 114.5(4) . .
C77 N26 C74 114.7(4) . .
C73 N26 C74 103.0(4) . .
C78 N27 C77 115.8(4) . .
C78 N27 Ni4 105.4(3) . .
C77 N27 Ni4 116.1(3) . .
C78 N27 H27 105.4 . .
C77 N27 H27 105.3 . .
Ni4 N27 H27 108.2 . .
Ni1 Ni1 N15 116.4(17) 2_776 2_776
Ni1 Ni1 N113 126.4(18) 2_776 .
N15 Ni1 N113 107.7(3) 2_776 .
Ni1 Ni1 N15 56.5(16) 2_776 .
N15 Ni1 N15 172.86(16) 2_776 .
N113 Ni1 N15 78.4(3) . .
Ni1 Ni1 N13 142.0(18) 2_776 .
N15 Ni1 N13 91.4(3) 2_776 .
N113 Ni1 N13 16.9(3) . .
N15 Ni1 N13 95.0(3) . .
Ni1 Ni1 O1 108.4(15) 2_776 2_776
N15 Ni1 O1 95.1(3) 2_776 2_776
N113 Ni1 O1 96.0(3) . 2_776
N15 Ni1 O1 87.8(3) . 2_776
N13 Ni1 O1 93.2(2) . 2_776
Ni1 Ni1 N115 124.4(17) 2_776 .
N15 Ni1 N115 8.3(3) 2_776 .
N113 Ni1 N115 99.7(4) . .
N15 Ni1 N115 177.6(4) . .
N13 Ni1 N115 83.2(3) . .
O1 Ni1 N115 93.8(4) 2_776 .
Ni1 Ni1 N113 47.5(16) 2_776 2_776
N15 Ni1 N113 77.3(3) 2_776 2_776
N113 Ni1 N113 173.9(2) . 2_776
N15 Ni1 N113 96.4(3) . 2_776
N13 Ni1 N113 168.7(4) . 2_776
O1 Ni1 N113 86.9(3) 2_776 2_776
N115 Ni1 N113 85.4(4) . 2_776
Ni1 Ni1 O1 64.7(15) 2_776 .
N15 Ni1 O1 88.4(3) 2_776 .
N113 Ni1 O1 88.7(3) . .
N15 Ni1 O1 88.1(3) . .
N13 Ni1 O1 92.7(2) . .
O1 Ni1 O1 173.07(16) 2_776 .
N115 Ni1 O1 90.5(4) . .
N113 Ni1 O1 88.0(3) 2_776 .
Ni1 Ni1 N13 33.6(16) 2_776 2_776
N15 Ni1 N13 91.9(3) 2_776 2_776
N113 Ni1 N13 159.1(4) . 2_776
N15 Ni1 N13 81.6(2) . 2_776
N13 Ni1 N13 175.6(2) . 2_776
O1 Ni1 N13 89.3(2) 2_776 2_776
N115 Ni1 N13 100.1(3) . 2_776
N113 Ni1 N13 15.1(3) 2_776 2_776
O1 Ni1 N13 84.5(2) . 2_776
Ni1 Ni1 N115 49.8(16) 2_776 2_776
N15 Ni1 N115 166.0(4) 2_776 2_776
N113 Ni1 N115 85.3(4) . 2_776
N15 Ni1 N115 7.0(3) . 2_776
N13 Ni1 N115 101.9(3) . 2_776
O1 Ni1 N115 88.7(4) 2_776 2_776
N115 Ni1 N115 174.20(15) . 2_776
N113 Ni1 N115 89.5(4) 2_776 2_776
O1 Ni1 N115 86.6(4) . 2_776
N13 Ni1 N115 74.6(3) 2_776 2_776
N24 Ni3 N24 179.996(1) . 2_755
N24 Ni3 N22 87.86(18) . 2_755
N24 Ni3 N22 92.14(18) 2_755 2_755
N24 Ni3 N22 92.14(18) . .
N24 Ni3 N22 87.87(18) 2_755 .
N22 Ni3 N22 179.998(1) 2_755 .
N27 Ni4 N27 179.999(1) 2_665 .
N27 Ni4 N25 94.56(16) 2_665 2_665
N27 Ni4 N25 85.44(16) . 2_665
N27 Ni4 N25 85.44(16) 2_665 .
N27 Ni4 N25 94.56(16) . .
N25 Ni4 N25 179.998(1) 2_665 .
N27 Ni4 O8 93.04(14) 2_665 .
N27 Ni4 O8 86.96(14) . .
N25 Ni4 O8 90.39(14) 2_665 .
N25 Ni4 O8 89.61(14) . .
N27 Ni4 O8 86.96(14) 2_665 2_665
N27 Ni4 O8 93.04(14) . 2_665
N25 Ni4 O8 89.61(14) 2_665 2_665
N25 Ni4 O8 90.39(14) . 2_665
O8 Ni4 O8 179.997(1) . 2_665
C10 O1 Ni1 132.2(4) . 2_776
C10 O1 Ni1 135.7(4) . .
Ni1 O1 Ni1 6.93(16) 2_776 .
C34 O8 Ni4 133.0(3) . .

loop_
_geom_bond_atom_site_label_1
_geom_bond_atom_site_label_2
_geom_bond_distance
_geom_bond_site_symmetry_2
Ni5 Ni5 0.457(5) 2_666
Ni5 N30 1.864(9) .
Ni5 N28 1.989(10) .
Ni5 O14 2.054(12) 2_666
Ni5 N28 2.146(10) 2_666
Ni5 O14 2.218(11) .
Ni5 N30 2.232(9) 2_666
Ni5 O13 2.332(11) .
C82 N28 1.446(9) .
C82 C84 1.474(10) 2_666
C82 H82A 0.9900 .
C82 H82B 0.9900 .
N28 C81 1.506(10) .
N28 C79 1.583(10) .
N28 Ni5 2.146(10) 2_666
C79 N29 1.489(10) .
C79 H79A 0.9900 .
C79 H79B 0.9900 .
N29 C83 1.503(10) .
N29 C80 1.536(10) .
C80 C81 1.549(10) .
C80 H80A 0.9900 .
C80 H80B 0.9900 .
C81 H81A 0.9900 .
C81 H81B 0.9900 .
C83 N30 1.451(10) .
C83 H83A 0.9900 .
C83 H83B 0.9900 .
N30 C84 1.491(10) .
N30 Ni5 2.232(9) 2_666
N30 H30 0.9300 .
C84 C82 1.474(10) 2_666
C84 H84A 0.9900 .
C84 H84B 0.9900 .
O13 O14 0.977(19) 2_666
O14 O13 0.977(19) 2_666
O14 Ni5 2.054(12) 2_666
C52 N13 1.439(8) .
C52 C54 1.612(9) 2_776
C52 H52A 0.9599 .
C52 H52B 0.9599 .
C52 H52C 0.9599 .
C52 H15E 1.2133 .
N13 C49 1.488(8) .
N13 C51 1.501(8) .
N13 Ni1 2.035(6) .
N13 Ni1 2.263(6) 2_776
C49 N14 1.469(8) .
C49 H49A 0.9601 .
C49 H49B 0.9599 .
C49 H15F 1.0826 .
C49 H15G 1.1307 .
N14 C53 1.475(8) .
N14 C50 1.518(8) .
N14 H15A 1.0364 .
N14 H15C 0.7701 .
C50 C51 1.564(9) .
C50 H50A 0.9600 .
C50 H50B 0.9601 .
C50 H15A 0.6968 .
C50 H15B 1.1405 .
C51 H51A 0.9599 .
C51 H51B 0.9599 .
C51 H14A 0.8252 .
C53 N15 1.486(9) .
C53 H53A 0.9599 .
C53 H53B 0.9599 .
C53 H15C 0.7488 .
N15 C54 1.490(9) .
N15 Ni1 1.884(8) 2_776
N15 Ni1 2.025(8) .
N15 H15X 0.9001 .
C54 C52 1.612(9) 2_776
C54 H54A 0.9599 .
C54 H54B 0.9600 .
C54 H54C 0.9599 .
C152 N113 1.439(12) .
C152 C154 1.578(12) 2_776
C152 H15A 0.9599 .
C152 H15B 0.9600 .
C152 H15C 0.9600 .
N113 C151 1.528(12) .
N113 C149 1.529(11) .
N113 Ni1 1.953(10) .
N113 Ni1 2.132(10) 2_776
C149 N114 1.488(12) .
C149 H51A 0.9017 .
C149 H51B 1.2224 .
C149 H14A 0.9600 .
C149 H14B 0.9600 .
N114 C150 1.501(12) .
N114 C153 1.513(12) .
N114 H52A 1.1577 .
N114 H52C 0.8607 .
C150 C151 1.567(13) .
C150 H52A 0.5612 .
C150 H52B 1.1213 .
C150 H15D 0.9601 .
C150 H15E 0.9599 .
C151 H49A 0.9690 .
C151 H15F 0.9600 .
C151 H15G 0.9599 .
C153 N115 1.475(13) .
C153 H52C 0.8087 .
C153 H15H 0.9600 .
C153 H15W 0.9599 .
N115 C154 1.455(13) .
N115 Ni1 2.123(15) .
N115 Ni1 2.293(15) 2_776
N115 H11C 0.8999 .
C154 C152 1.578(12) 2_776
C154 H15I 0.9600 .
C154 H15J 0.9601 .
C154 H15K 0.9598 .
Ni2 N19 1.883(5) .
Ni2 N21 1.890(5) .
Ni2 N18 1.908(5) .
Ni2 N16 1.969(5) .
C62 N16 1.468(7) .
C62 C61 1.527(7) .
C62 H62A 0.9600 .
C62 H62B 0.9600 .
N16 C55 1.484(7) .
N16 C63 1.500(7) .
C55 N17 1.481(7) .
C55 H55A 0.9599 .
C55 H55B 0.9599 .
C55 H16O 1.1074 .
N17 C64 1.474(7) .
N17 C56 1.483(7) .
N17 H16M 0.8825 .
N17 H16O 0.8039 .
C64 C63 1.564(8) .
C64 H64A 0.9601 .
C64 H64B 0.9601 .
C64 H16A 1.0136 .
C63 H63A 0.9599 .
C63 H63B 0.9600 .
C63 H16A 0.8294 .
C56 N18 1.482(7) .
C56 H56A 0.9599 .
C56 H56B 0.9601 .
C56 H16K 1.2804 .
N18 C57 1.506(7) .
N18 H18A 0.9000 .
N18 H12D 1.2253 .
C57 C58 1.521(8) .
C57 H57A 0.9599 .
C57 H57B 0.9600 .
C58 N19 1.466(7) .
C58 H58A 0.9599 .
C58 H58B 0.9601 .
C58 H16I 1.1723 .
N19 C65 1.465(7) .
N19 C59 1.538(7) .
C59 N20 1.460(7) .
C59 H59A 0.9602 .
C59 H59B 0.9601 .
C59 H15Q 0.8394 .
N20 C60 1.422(7) .
N20 C66 1.490(7) .
N20 H15P 0.8801 .
N20 H15Q 0.7315 .
C66 C65 1.552(8) .
C66 H66A 0.9600 .
C66 H66B 0.9601 .
C66 H15P 1.0608 .
C65 H65A 0.9600 .
C65 H65B 0.9599 .
C65 H15R 0.8133 .
C65 H15S 1.0848 .
C60 N21 1.495(7) .
C60 H60A 0.9599 .
C60 H60B 0.9600 .
C60 H15O 1.2124 .
N21 C61 1.464(7) .
N21 H21A 0.9002 .
N21 H11B 1.0368 .
C61 H61A 0.9600 .
C61 H61B 0.9599 .
Ni2' N116 1.766(13) .
Ni2' N121 1.889(18) .
Ni2' N119 2.044(13) .
Ni2' N118 2.069(16) .
Ni2' H18A 1.9805 .
C162 N116 1.496(13) .
C162 C161 1.566(12) .
C162 H16A 0.9600 .
C162 H16B 0.9599 .
N116 C163 1.469(13) .
N116 C155 1.497(12) .
C155 N117 1.486(13) .
C155 H61B 1.1625 .
C155 H15L 0.9600 .
C155 H15M 0.9600 .
N117 C156 1.477(13) .
N117 C164 1.486(13) .
N117 H61A 1.0298 .
N117 H61B 0.6379 .
C164 C163 1.551(12) .
C164 H62A 1.0831 .
C164 H16C 0.9600 .
C164 H16D 0.9602 .
C163 H62A 0.8574 .
C163 H16E 0.9600 .
C163 H16F 0.9602 .
C156 N118 1.481(14) .
C156 H15N 0.9598 .
C156 H15O 0.9601 .
N118 C157 1.512(14) .
N118 H21A 0.9822 .
N118 H11B 0.9000 .
C157 C158 1.540(12) .
C157 H15P 0.9601 .
C157 H15Q 0.9600 .
C158 N119 1.502(12) .
C158 H65A 1.1385 .
C158 H65B 1.2435 .
C158 H15R 0.9600 .
C158 H15S 0.9601 .
N119 C159 1.490(12) .
N119 C165 1.491(13) .
C159 N120 1.487(13) .
C159 H57B 1.0117 .
C159 H15T 0.9599 .
C159 H15U 0.9601 .
N120 C160 1.484(13) .
N120 C166 1.495(13) .
N120 H57A 1.0238 .
N120 H57B 0.6028 .
C166 C165 1.553(13) .
C166 H57A 1.1106 .
C166 H16G 0.9600 .
C166 H16H 0.9600 .
C165 H58A 0.8035 .
C165 H58B 1.1396 .
C165 H16I 0.9601 .
C165 H16J 0.9601 .
C160 N121 1.433(14) .
C160 H56B 1.2838 .
C160 H16K 0.9600 .
C160 H16L 0.9601 .
N121 C161 1.533(14) .
N121 H18A 0.9199 .
N121 H12D 0.9001 .
C161 H16M 0.9601 .
C161 H16O 0.9600 .
N12 C27 1.343(6) .
N12 C42 1.458(10) .
N12 H12A 0.8999 .
N12 H12B 0.9328 .
C42 C43 1.389(11) .
C42 C47 1.413(11) .
C43 C44 1.364(12) .
C43 H43A 0.9599 .
C43 H43B 1.2654 .
C44 C45 1.381(11) .
C44 H44A 0.9598 .
C44 H44B 1.1250 .
C45 C46 1.394(11) .
C45 C48 1.480(11) .
C46 C47 1.365(12) .
C46 H46A 0.9599 .
C46 H46B 0.9065 .
C47 H47A 0.9600 .
C47 H47B 0.9089 .
C48 O11 1.287(10) .
C48 O12 1.289(11) .
C42' C43' 1.363(9) .
C42' C47' 1.395(9) .
C43' C44' 1.351(10) .
C43' H43A 0.8469 .
C43' H43B 0.9600 .
C44' C45' 1.378(9) .
C44' H44A 0.9483 .
C44' H44B 0.9601 .
C45' C46' 1.395(9) .
C45' C48' 1.481(10) .
C46' C47' 1.362(10) .
C46' H46B 0.9601 .
C47' H47A 1.0917 .
C47' H47B 0.9601 .
C48' O12' 1.285(9) .
C48' O11' 1.292(9) .
C1 N1 1.325(6) .
C1 N4 1.354(6) .
C1 N2 1.358(6) .
C2 N2 1.313(6) .
C2 N3 1.351(6) .
C2 N5 1.365(6) .
C3 N3 1.302(6) .
C3 N1 1.340(6) .
C3 N6 1.387(6) .
C4 C5 1.366(7) .
C4 N4 1.413(6) .
C4 C9 1.417(8) .
C5 C6 1.397(7) .
C5 H5A 0.9500 .
C6 C7 1.363(7) .
C6 H6A 0.9500 .
C7 C8 1.369(8) .
C7 C10 1.484(7) .
C8 C9 1.391(7) .
C8 H8A 0.9500 .
C9 H9A 0.9500 .
C10 O1 1.229(6) .
C10 O2 1.273(6) .
C11 C16 1.388(7) .
C11 C12 1.393(7) .
C11 N5 1.393(6) .
C12 C13 1.377(7) .
C12 H12C 0.9500 .
C13 C14 1.405(7) .
C13 H13B 0.9500 .
C14 C15 1.379(7) .
C14 C17 1.516(7) .
C15 C16 1.389(7) .
C15 H15V 0.9500 .
C16 H16N 0.9500 .
C17 O3 1.225(7) .
C17 O4 1.269(7) .
C18 N6 1.372(6) .
C18 C19 1.383(7) .
C18 C23 1.408(7) .
C19 C20 1.394(8) .
C19 H19A 0.9500 .
C20 C21 1.389(7) .
C20 H20A 0.9500 .
C21 C22 1.393(7) .
C21 C24 1.465(8) .
C22 C23 1.371(8) .
C22 H22A 0.9500 .
C23 H23A 0.9500 .
C24 O5 1.256(6) .
C24 O6 1.274(7) .
C25 N8 1.312(6) .
C25 N7 1.348(6) .
C25 N10 1.384(6) .
C26 N9 1.297(6) .
C26 N11 1.329(6) .
C26 N8 1.374(6) .
C27 N9 1.339(6) .
C27 N7 1.364(6) .
C28 C29 1.378(7) .
C28 C33 1.392(6) .
C28 N10 1.408(6) .
C29 C30 1.429(7) .
C29 H29A 0.9500 .
C30 C31 1.376(7) .
C30 H30A 0.9500 .
C31 C32 1.347(7) .
C31 C34 1.543(7) .
C32 C33 1.389(7) .
C32 H32A 0.9500 .
C33 H33A 0.9500 .
C34 O8 1.252(6) .
C34 O7 1.272(6) .
C35 C36 1.349(7) .
C35 C40 1.408(7) .
C35 N11 1.443(6) .
C36 C37 1.383(7) .
C36 H36A 0.9500 .
C37 C38 1.385(7) .
C37 H37A 0.9500 .
C38 C39 1.415(7) .
C38 C41 1.515(7) .
C39 C40 1.378(7) .
C39 H39A 0.9500 .
C40 H40A 0.9500 .
C41 O9 1.242(6) .
C41 O10 1.283(6) .
C67 N23 1.466(7) .
C67 N22 1.486(7) .
C67 H67A 0.9900 .
C67 H67B 0.9900 .
C68 N23 1.495(7) .
C68 C69 1.503(7) .
C68 H68A 0.9900 .
C68 H68B 0.9900 .
C69 N22 1.501(7) .
C69 H69A 0.9900 .
C69 H69B 0.9900 .
C70 N22 1.473(7) .
C70 C72 1.534(8) 2_755
C70 H70A 0.9900 .
C70 H70B 0.9900 .
C71 N23 1.445(7) .
C71 N24 1.480(7) .
C71 H71A 0.9900 .
C71 H71B 0.9900 .
C72 N24 1.498(7) .
C72 C70 1.534(8) 2_755
C72 H72A 0.9900 .
C72 H72B 0.9900 .
C73 N26 1.444(7) .
C73 N25 1.496(6) .
C73 H73A 0.9900 .
C73 H73B 0.9900 .
C74 N26 1.496(7) .
C74 C75 1.514(8) .
C74 H74A 0.9900 .
C74 H74B 0.9900 .
C75 N25 1.501(6) .
C75 H75A 0.9900 .
C75 H75B 0.9900 .
C76 N25 1.451(6) .
C76 C78 1.515(7) 2_665
C76 H76A 0.9900 .
C76 H76B 0.9900 .
C77 N26 1.427(7) .
C77 N27 1.519(6) .
C77 H77A 0.9900 .
C77 H77B 0.9900 .
C78 N27 1.459(6) .
C78 C76 1.515(7) 2_665
C78 H78A 0.9900 .
C78 H78B 0.9900 .
N4 H4A 0.8800 .
N5 H5B 0.8800 .
N6 H6B 0.8800 .
N10 H10A 0.8800 .
N11 H11A 0.8800 .
N22 Ni3 1.933(4) .
N24 Ni3 1.913(4) .
N24 H24 0.9300 .
N25 Ni4 2.091(4) .
N27 Ni4 2.032(4) .
N27 H27 0.9299 .
Ni1 Ni1 0.281(6) 2_776
Ni1 N15 1.884(8) 2_776
Ni1 O1 2.106(5) 2_776
Ni1 N113 2.132(10) 2_776
Ni1 O1 2.211(5) .
Ni1 N13 2.263(7) 2_776
Ni1 N115 2.293(15) 2_776
Ni3 N24 1.913(4) 2_755
Ni3 N22 1.933(4) 2_755
Ni4 N27 2.032(4) 2_665
Ni4 N25 2.091(4) 2_665
Ni4 O8 2.115(3) .
Ni4 O8 2.115(3) 2_665
O1 Ni1 2.106(5) 2_776

loop_
_platon_squeeze_void_nr
_platon_squeeze_void_average_x
_platon_squeeze_void_average_y
_platon_squeeze_void_average_z
_platon_squeeze_void_volume
_platon_squeeze_void_count_electrons
_platon_squeeze_void_content
1 -0.269 0.238 -0.006 206 88 ' '
2 0.069 0.762 0.006 206 84 ' '
3 -0.039 0.248 0.358 413 147 ' '
4 0.036 0.752 0.642 413 148 ' '
